data_7152567
loop_
_publ_author_name
'Nakamura, Mitsunori'
'Tahara, Hiroyuki'
'Takahashi, Kohtaro'
'Nagata, Toshi'
'Uoyama, Hiroki'
'Kuzuhara, Daiki'
'Mori, Shigeki'
'Okujima, Tetsuo'
'Yamada, Hiroko'
'Uno, Hidemitsu'

_publ_section_title
;
 \p-Fused bis-BODIPY as a candidate for NIR dyes.
;
_journal_issue 34
_journal_name_full 'Organic &amp; biomolecular chemistry'
_journal_page_first 6840
_journal_page_last 6849
_journal_paper_doi 10.1039/c2ob25930c
_journal_volume 10
_journal_year 2012
_chemical_formula_moiety '2(C54 H52 B2 F4 N4), 2(C6 H5 Cl), C3 H8 O '
_chemical_formula_sum 'C123 H122 B4 Cl2 F8 N8 O'
_chemical_formula_weight 1994.50
_space_group_IT_number 2
_symmetry_cell_setting triclinic
_symmetry_Int_Tables_number 2
_symmetry_space_group_name_Hall '-P 1'
_symmetry_space_group_name_H-M 'P -1'
_atom_sites_solution_hydrogens geom
_atom_sites_solution_primary direct
_atom_sites_solution_secondary difmap
_cell_angle_alpha 74.7391(8)
_cell_angle_beta 88.1657(9)
_cell_angle_gamma 62.0910(10)
_cell_formula_units_Z 1
_cell_length_a 12.9946(3)
_cell_length_b 13.0045(3)
_cell_length_c 17.9199(4)
_cell_measurement_reflns_used 17035
_cell_measurement_temperature 100
_cell_measurement_theta_max 68.22
_cell_measurement_theta_min 3.87
_cell_volume 2566.87(11)
_diffrn_ambient_temperature 100
_diffrn_detector_area_resol_mean 10.000
_diffrn_measured_fraction_theta_full 0.984
_diffrn_measured_fraction_theta_max 0.984
_diffrn_measurement_device_type 'Rigaku R-AXIS RAPID'
_diffrn_measurement_method \w
_diffrn_radiation_monochromator graphite
_diffrn_radiation_source 'VariMax Rotating Anode, 40 kV x 30 mA'
_diffrn_radiation_type 'Cu K\a'
_diffrn_radiation_wavelength 1.54187
_diffrn_reflns_av_R_equivalents 0.0474
_diffrn_reflns_av_sigmaI/netI 0.0266
_diffrn_reflns_limit_h_max 15
_diffrn_reflns_limit_h_min -15
_diffrn_reflns_limit_k_max 15
_diffrn_reflns_limit_k_min -15
_diffrn_reflns_limit_l_max 21
_diffrn_reflns_limit_l_min -21
_diffrn_reflns_number 47893
_diffrn_reflns_theta_full 68.25
_diffrn_reflns_theta_max 68.25
_exptl_absorpt_coefficient_mu 1.148
_exptl_absorpt_correction_T_max 0.912
_exptl_absorpt_correction_T_min 0.794
_exptl_absorpt_correction_type multi-scan
_exptl_absorpt_process_details 'ABSCOR (Rigaku, 1995)'
_exptl_crystal_colour red
_exptl_crystal_density_diffrn 1.290
_exptl_crystal_density_method 'not measured'
_exptl_crystal_description prism
_exptl_crystal_F_000 1050.00
_exptl_crystal_size_max 0.170
_exptl_crystal_size_mid 0.130
_exptl_crystal_size_min 0.080
_refine_diff_density_max 0.320
_refine_diff_density_min -0.380
_refine_ls_extinction_method none
_refine_ls_goodness_of_fit_ref 1.085
_refine_ls_hydrogen_treatment constr
_refine_ls_number_parameters 739
_refine_ls_number_reflns 9257
_refine_ls_number_restraints 269
_refine_ls_restrained_S_all 1.095
_refine_ls_R_factor_all 0.0595
_refine_ls_R_factor_gt 0.0554
_refine_ls_shift/su_max 0.000
_refine_ls_shift/su_mean 0.000
_refine_ls_structure_factor_coef Fsqd
_refine_ls_weighting_details 'w = 1/[\s^2^(Fo^2^)+(0.0941P)^2^+0.5144P] where P=(Fo^2^+2Fc^2^)/3'
_refine_ls_weighting_scheme calc
_refine_ls_wR_factor_gt 0.1527
_refine_ls_wR_factor_ref 0.1572
_reflns_number_gt 8081
_reflns_number_total 9258
_reflns_threshold_expression F^2^>2.0\s(F^2^)
_cod_data_source_file c2ob25930c.txt
_cod_data_source_block 20111022_2
_cod_database_code 7152567

loop_
_symmetry_equiv_pos_site_id
_symmetry_equiv_pos_as_xyz
1 +X,+Y,+Z
2 -X,-Y,-Z

loop_
_atom_site_label
_atom_site_type_symbol
_atom_site_fract_x
_atom_site_fract_y
_atom_site_fract_z
_atom_site_U_iso_or_equiv
_atom_site_adp_type
_atom_site_occupancy
_atom_site_symmetry_multiplicity
_atom_site_calc_flag
_atom_site_refinement_flags
_atom_site_disorder_assembly
_atom_site_disorder_group
Cl1 Cl -0.18960(13) 1.22004(14) 0.29196(7) 0.0631(3) Uani 0.50 1 d PDU A -1
C55 C -0.2697(3) 1.3578(4) 0.3216(2) 0.0570(9) Uani 0.50 1 d PDU A -1
C56 C -0.3240(3) 1.3499(4) 0.3889(2) 0.0509(8) Uani 0.50 1 d PDU A -1
H56 H -0.3153 1.2746 0.4206 0.061 Uiso 0.50 1 calc PR A -1
C57 C -0.3909(5) 1.4558(6) 0.4073(4) 0.0629(13) Uani 0.50 1 d PDU A -1
H57 H -0.4373 1.4582 0.4495 0.075 Uiso 0.50 1 calc PR A -1
C58 C -0.3892(6) 1.5631(7) 0.3614(6) 0.078(2) Uani 0.50 1 d PDU A -1
H58 H -0.4289 1.6353 0.3771 0.093 Uiso 0.50 1 calc PR A -1
C59 C -0.3359(6) 1.5653(6) 0.2997(3) 0.0779(16) Uani 0.50 1 d PDU A -1
H59 H -0.3390 1.6391 0.2699 0.093 Uiso 0.50 1 calc PR A -1
C60 C -0.2731(4) 1.4598(5) 0.2759(2) 0.0657(12) Uani 0.50 1 d PDU A -1
H60 H -0.2349 1.4604 0.2298 0.079 Uiso 0.50 1 calc PR A -1
Cl2 Cl 0.1860(5) 0.7834(5) 0.6995(3) 0.235(2) Uani 0.50 1 d PDU B -1
C61 C 0.1025(4) 0.8747(4) 0.6150(3) 0.0676(11) Uani 0.50 1 d PDU B -1
C62 C -0.0206(4) 0.9339(4) 0.6081(3) 0.0719(12) Uani 0.50 1 d PDU B -1
H62 H -0.0599 0.9218 0.6526 0.086 Uiso 0.50 1 calc PR B -1
C63 C -0.0869(8) 1.0114(7) 0.5359(6) 0.067(2) Uani 0.50 1 d PDU B -1
H63 H -0.1692 1.0413 0.5302 0.080 Uiso 0.50 1 calc PR B -1
C64 C -0.0328(5) 1.0429(5) 0.4746(3) 0.0779(13) Uani 0.50 1 d PDU B -1
H64 H -0.0772 1.1067 0.4295 0.093 Uiso 0.50 1 calc PR B -1
C65 C 0.0883(11) 0.9802(12) 0.4793(8) 0.107(4) Uani 0.50 1 d PDU B -1
H65 H 0.1261 0.9909 0.4338 0.128 Uiso 0.50 1 calc PR B -1
C66 C 0.1557(4) 0.9022(4) 0.5489(3) 0.0710(11) Uani 0.50 1 d PDU B -1
H66 H 0.2386 0.8671 0.5519 0.085 Uiso 0.50 1 calc PR B -1
O1 O 0.3972(10) 0.5481(11) 0.6222(7) 0.230(6) Uani 0.50 1 d PDU C -1
H1 H 0.3483 0.6049 0.6390 0.345 Uiso 0.50 1 calc PR C -1
C67 C 0.3802(12) 0.4407(12) 0.6521(9) 0.165(7) Uani 0.50 1 d PDU C -1
H67 H 0.4005 0.3905 0.6148 0.198 Uiso 0.50 1 calc PR C -1
C68 C 0.4576(4) 0.3742(5) 0.7260(3) 0.0773(13) Uani 0.50 1 d PDU C -1
H68A H 0.4899 0.4234 0.7379 0.116 Uiso 0.50 1 calc PR C -1
H68B H 0.5217 0.2975 0.7211 0.116 Uiso 0.50 1 calc PR C -1
H68C H 0.4125 0.3577 0.7679 0.116 Uiso 0.50 1 calc PR C -1
C69 C 0.2598(6) 0.4744(7) 0.6757(5) 0.122(3) Uani 0.50 1 d PD C -1
H69A H 0.2519 0.4010 0.6957 0.183 Uiso 0.50 1 calc PR C -1
H69B H 0.2019 0.5287 0.6305 0.183 Uiso 0.50 1 calc PR C -1
H69C H 0.2466 0.5157 0.7163 0.183 Uiso 0.50 1 calc PR C -1
F1 F 0.14230(12) 0.35585(11) 0.98970(7) 0.0738(4) Uani 1 1 d . . .
F2 F 0.15056(11) 0.50183(10) 0.89083(7) 0.0694(3) Uani 1 1 d . . .
F3 F 0.61534(8) 0.04976(9) 0.50605(5) 0.0485(2) Uani 1 1 d . . .
F4 F 0.54168(9) 0.24668(9) 0.50380(5) 0.0496(3) Uani 1 1 d . . .
N1 N 0.26989(14) 0.29252(13) 0.89170(9) 0.0512(4) Uani 1 1 d . . .
N2 N 0.31758(16) 0.37686(13) 0.98704(9) 0.0560(4) Uani 1 1 d . . .
N3 N 0.48084(12) 0.12205(12) 0.59926(7) 0.0403(3) Uani 1 1 d . . .
N4 N 0.41143(12) 0.18637(12) 0.45818(7) 0.0410(3) Uani 1 1 d . . .
C1 C 0.20980(16) 0.26975(16) 0.84245(10) 0.0506(4) Uani 1 1 d . . .
C2 C 0.29092(15) 0.18023(16) 0.81125(10) 0.0467(4) Uani 1 1 d . . .
C3 C 0.40304(15) 0.14683(15) 0.84181(9) 0.0452(4) Uani 1 1 d . . .
C4 C 0.38980(16) 0.21818(15) 0.89215(9) 0.0466(4) Uani 1 1 d . . .
C5 C 0.47284(16) 0.22779(15) 0.93506(9) 0.0472(4) Uani 1 1 d . . .
C6 C 0.43736(18) 0.30733(15) 0.98068(10) 0.0515(4) Uani 1 1 d . . .
C7 C 0.5020(2) 0.33070(16) 1.03194(10) 0.0562(5) Uani 1 1 d . . .
C8 C 0.4168(2) 0.41295(17) 1.06855(10) 0.0645(6) Uani 1 1 d . . .
C9 C 0.3046(2) 0.43846(17) 1.03897(11) 0.0634(6) Uani 1 1 d . . .
C10 C 0.54976(14) 0.08194(14) 0.66772(9) 0.0403(3) Uani 1 1 d . . .
C11 C 0.47960(14) 0.08196(15) 0.72834(9) 0.0415(4) Uani 1 1 d . . .
C12 C 0.36672(15) 0.12027(15) 0.69692(9) 0.0432(4) Uani 1 1 d . . .
C13 C 0.36678(14) 0.14803(15) 0.61551(9) 0.0421(4) Uani 1 1 d . . .
C14 C 0.27598(15) 0.19659(15) 0.55517(10) 0.0426(4) Uani 1 1 d . . .
C15 C 0.29785(15) 0.21259(14) 0.47840(9) 0.0421(4) Uani 1 1 d . . .
C16 C 0.22406(16) 0.25191(15) 0.40749(10) 0.0452(4) Uani 1 1 d . . .
C17 C 0.29678(16) 0.24868(15) 0.34654(10) 0.0457(4) Uani 1 1 d . . .
C18 C 0.41198(16) 0.20772(15) 0.38093(9) 0.0442(4) Uani 1 1 d . . .
C19 C 0.28382(16) 0.11290(16) 0.75690(10) 0.0479(4) Uani 1 1 d . . .
H19 H 0.2023 0.1432 0.7338 0.057 Uiso 1 1 calc R . .
C20 C 0.34339(17) -0.02259(17) 0.80769(10) 0.0503(4) Uani 1 1 d . . .
H20A H 0.2961 -0.0319 0.8509 0.060 Uiso 1 1 calc R . .
H20B H 0.3465 -0.0750 0.7754 0.060 Uiso 1 1 calc R . .
C21 C 0.46920(16) -0.06316(15) 0.84134(10) 0.0477(4) Uani 1 1 d . . .
H21A H 0.5259 -0.1322 0.8229 0.057 Uiso 1 1 calc R . .
H21B H 0.4758 -0.0908 0.8988 0.057 Uiso 1 1 calc R . .
C22 C 0.49999(15) 0.04362(15) 0.81572(9) 0.0433(4) Uani 1 1 d . . .
H22 H 0.5806 0.0213 0.8362 0.052 Uiso 1 1 calc R . .
C23 C 0.07970(17) 0.33470(19) 0.82702(12) 0.0629(5) Uani 1 1 d . . .
H23A H 0.0455 0.3233 0.8761 0.094 Uiso 1 1 calc R . .
H23B H 0.0555 0.3022 0.7915 0.094 Uiso 1 1 calc R . .
H23C H 0.0524 0.4214 0.8033 0.094 Uiso 1 1 calc R . .
C24 C 0.59919(16) 0.15074(15) 0.92896(9) 0.0447(4) Uani 1 1 d . . .
C25 C 0.65955(17) 0.19688(16) 0.87724(10) 0.0493(4) Uani 1 1 d . . .
H25 H 0.6211 0.2798 0.8480 0.059 Uiso 1 1 calc R . .
C26 C 0.77496(17) 0.12342(16) 0.86790(10) 0.0499(4) Uani 1 1 d . . .
H26 H 0.8141 0.1575 0.8323 0.060 Uiso 1 1 calc R . .
C27 C 0.83536(16) 0.00146(16) 0.90891(9) 0.0450(4) Uani 1 1 d . . .
C28 C 0.77392(16) -0.04385(16) 0.96111(10) 0.0479(4) Uani 1 1 d . . .
H28 H 0.8123 -0.1268 0.9903 0.057 Uiso 1 1 calc R . .
C29 C 0.65913(17) 0.02879(16) 0.97129(9) 0.0487(4) Uani 1 1 d . . .
H29 H 0.6204 -0.0047 1.0076 0.058 Uiso 1 1 calc R . .
C30 C 0.96018(16) -0.08410(17) 0.89587(10) 0.0493(4) Uani 1 1 d . . .
C31 C 0.95555(18) -0.17629(19) 0.85926(12) 0.0572(5) Uani 1 1 d . . .
H31A H 1.0350 -0.2330 0.8516 0.086 Uiso 1 1 calc R . .
H31B H 0.9074 -0.1335 0.8089 0.086 Uiso 1 1 calc R . .
H31C H 0.9212 -0.2212 0.8938 0.086 Uiso 1 1 calc R . .
C32 C 1.01734(18) -0.0168(2) 0.84225(14) 0.0647(5) Uani 1 1 d . . .
H32A H 1.0190 0.0436 0.8647 0.097 Uiso 1 1 calc R . .
H32B H 0.9719 0.0240 0.7909 0.097 Uiso 1 1 calc R . .
H32C H 1.0975 -0.0749 0.8370 0.097 Uiso 1 1 calc R . .
C33 C 1.03770(19) -0.15366(19) 0.97427(12) 0.0632(5) Uani 1 1 d . . .
H33A H 1.0030 -0.1978 1.0092 0.095 Uiso 1 1 calc R . .
H33B H 1.0433 -0.0962 0.9978 0.095 Uiso 1 1 calc R . .
H33C H 1.1162 -0.2113 0.9657 0.095 Uiso 1 1 calc R . .
C34 C 0.6207(2) 0.29168(18) 1.04991(10) 0.0603(5) Uani 1 1 d . . .
H34 H 0.6789 0.2364 1.0261 0.072 Uiso 1 1 calc R . .
C35 C 0.6520(2) 0.33553(19) 1.10334(11) 0.0694(6) Uani 1 1 d . . .
H35 H 0.7323 0.3104 1.1154 0.083 Uiso 1 1 calc R . .
C36 C 0.5669(3) 0.4163(2) 1.13984(12) 0.0797(8) Uani 1 1 d . . .
H36 H 0.5906 0.4442 1.1765 0.096 Uiso 1 1 calc R . .
C37 C 0.4503(3) 0.45520(19) 1.12308(12) 0.0759(7) Uani 1 1 d . . .
H37 H 0.3930 0.5097 1.1478 0.091 Uiso 1 1 calc R . .
C38 C 0.1888(2) 0.51897(19) 1.06085(13) 0.0794(8) Uani 1 1 d . . .
H38A H 0.1319 0.5640 1.0144 0.119 Uiso 1 1 calc R . .
H38B H 0.1963 0.5762 1.0836 0.119 Uiso 1 1 calc R . .
H38C H 0.1620 0.4697 1.0989 0.119 Uiso 1 1 calc R . .
C39 C 0.67635(14) 0.04573(16) 0.67150(9) 0.0431(4) Uani 1 1 d . . .
H39A H 0.7196 -0.0314 0.6586 0.065 Uiso 1 1 calc R . .
H39B H 0.7048 0.0363 0.7242 0.065 Uiso 1 1 calc R . .
H39C H 0.6884 0.1083 0.6342 0.065 Uiso 1 1 calc R . .
C40 C 0.15424(15) 0.23809(15) 0.57655(9) 0.0438(4) Uani 1 1 d . . .
C41 C 0.10214(17) 0.16444(18) 0.59063(13) 0.0588(5) Uani 1 1 d . . .
H41 H 0.1444 0.0840 0.5864 0.071 Uiso 1 1 calc R . .
C42 C -0.01176(17) 0.20716(18) 0.61089(13) 0.0584(5) Uani 1 1 d . . .
H42 H -0.0460 0.1551 0.6198 0.070 Uiso 1 1 calc R . .
C43 C -0.07673(15) 0.32317(16) 0.61846(10) 0.0460(4) Uani 1 1 d . . .
C44 C -0.02212(17) 0.39541(17) 0.60484(12) 0.0538(4) Uani 1 1 d . . .
H44 H -0.0637 0.4754 0.6099 0.065 Uiso 1 1 calc R . .
C45 C 0.09051(16) 0.35423(17) 0.58426(11) 0.0527(4) Uani 1 1 d . . .
H45 H 0.1249 0.4062 0.5753 0.063 Uiso 1 1 calc R . .
C46 C -0.20278(16) 0.37402(17) 0.63991(11) 0.0509(4) Uani 1 1 d . . .
C47 C -0.20700(19) 0.4009(2) 0.71846(13) 0.0626(5) Uani 1 1 d . . .
H47A H -0.1557 0.3261 0.7584 0.094 Uiso 1 1 calc R . .
H47B H -0.2875 0.4327 0.7324 0.094 Uiso 1 1 calc R . .
H47C H -0.1805 0.4611 0.7148 0.094 Uiso 1 1 calc R . .
C48 C -0.25136(16) 0.28556(18) 0.64477(12) 0.0548(4) Uani 1 1 d . . .
H48A H -0.2518 0.2704 0.5940 0.082 Uiso 1 1 calc R . .
H48B H -0.3314 0.3208 0.6593 0.082 Uiso 1 1 calc R . .
H48C H -0.2019 0.2090 0.6840 0.082 Uiso 1 1 calc R . .
C49 C -0.28161(18) 0.49242(18) 0.57721(15) 0.0663(6) Uani 1 1 d . . .
H49A H -0.2548 0.5520 0.5751 0.100 Uiso 1 1 calc R . .
H49B H -0.3627 0.5245 0.5901 0.100 Uiso 1 1 calc R . .
H49C H -0.2776 0.4762 0.5265 0.100 Uiso 1 1 calc R . .
C50 C 0.10548(17) 0.28864(17) 0.38989(11) 0.0521(4) Uani 1 1 d . . .
H50 H 0.0553 0.2908 0.4299 0.063 Uiso 1 1 calc R . .
C51 C 0.06336(18) 0.32175(18) 0.31242(12) 0.0571(5) Uani 1 1 d . . .
H51 H -0.0169 0.3470 0.2996 0.069 Uiso 1 1 calc R . .
C52 C 0.13578(18) 0.31906(17) 0.25247(11) 0.0562(5) Uani 1 1 d . . .
H52 H 0.1038 0.3427 0.2001 0.067 Uiso 1 1 calc R . .
C53 C 0.25209(18) 0.28283(16) 0.26834(11) 0.0523(4) Uani 1 1 d . . .
H53 H 0.3012 0.2808 0.2277 0.063 Uiso 1 1 calc R . .
C54 C 0.51705(17) 0.19110(18) 0.34012(10) 0.0514(4) Uani 1 1 d . . .
H54A H 0.5700 0.2028 0.3705 0.077 Uiso 0.50 1 calc PR . .
H54B H 0.4935 0.2505 0.2887 0.077 Uiso 0.50 1 calc PR . .
H54C H 0.5573 0.1090 0.3340 0.077 Uiso 0.50 1 calc PR . .
H54D H 0.5105 0.1720 0.2917 0.077 Uiso 0.50 1 calc PR . .
H54E H 0.5870 0.1244 0.3735 0.077 Uiso 0.50 1 calc PR . .
H54F H 0.5232 0.2659 0.3282 0.077 Uiso 0.50 1 calc PR . .
B1 B 0.2146(2) 0.38443(19) 0.93929(13) 0.0569(5) Uani 1 1 d . . .
B2 B 0.51793(17) 0.14956(17) 0.51714(10) 0.0411(4) Uani 1 1 d . . .

loop_
_atom_site_aniso_label
_atom_site_aniso_U_11
_atom_site_aniso_U_22
_atom_site_aniso_U_33
_atom_site_aniso_U_23
_atom_site_aniso_U_13
_atom_site_aniso_U_12
Cl1 0.0687(7) 0.0750(8) 0.0367(5) -0.0265(5) 0.0110(5) -0.0220(6)
C55 0.055(2) 0.074(3) 0.0443(18) -0.0182(18) 0.0090(16) -0.033(2)
C56 0.056(2) 0.054(2) 0.0459(18) -0.0094(16) 0.0073(16) -0.0311(18)
C57 0.042(2) 0.060(3) 0.098(4) -0.030(3) 0.026(2) -0.030(2)
C58 0.047(3) 0.049(4) 0.138(6) -0.028(4) -0.022(4) -0.021(3)
C59 0.066(3) 0.087(4) 0.067(3) 0.025(3) -0.023(3) -0.047(3)
C60 0.059(2) 0.092(3) 0.049(2) 0.008(2) -0.0027(17) -0.052(3)
Cl2 0.237(5) 0.231(5) 0.214(4) -0.069(4) 0.066(4) -0.092(4)
C61 0.067(3) 0.093(3) 0.059(2) -0.023(2) 0.013(2) -0.051(2)
C62 0.074(3) 0.066(3) 0.088(3) -0.026(2) 0.027(2) -0.042(2)
C63 0.062(4) 0.063(4) 0.098(5) -0.038(3) 0.017(3) -0.041(3)
C64 0.079(3) 0.092(4) 0.070(3) -0.028(2) 0.011(2) -0.044(3)
C65 0.090(7) 0.138(9) 0.096(6) -0.031(5) 0.039(5) -0.060(6)
C66 0.065(3) 0.070(3) 0.085(3) -0.026(2) 0.017(2) -0.036(2)
O1 0.190(9) 0.190(9) 0.296(14) -0.018(9) 0.094(9) -0.110(8)
C67 0.135(13) 0.106(10) 0.184(14) 0.046(9) -0.056(10) -0.041(9)
C68 0.067(3) 0.074(3) 0.082(3) 0.008(2) -0.003(2) -0.041(2)
C69 0.083(4) 0.111(5) 0.135(6) 0.037(5) 0.009(4) -0.052(4)
F1 0.0843(8) 0.0613(7) 0.0716(8) -0.0257(6) 0.0428(7) -0.0299(6)
F2 0.0752(8) 0.0420(6) 0.0662(7) -0.0105(5) 0.0148(6) -0.0112(5)
F3 0.0483(5) 0.0504(6) 0.0414(5) -0.0121(4) 0.0087(4) -0.0199(5)
F4 0.0610(6) 0.0511(6) 0.0427(5) -0.0051(4) 0.0028(4) -0.0356(5)
N1 0.0556(9) 0.0409(8) 0.0454(8) -0.0090(6) 0.0163(7) -0.0160(7)
N2 0.0780(11) 0.0360(7) 0.0414(8) -0.0098(6) 0.0212(7) -0.0186(7)
N3 0.0434(7) 0.0415(7) 0.0353(7) -0.0084(5) 0.0055(5) -0.0211(6)
N4 0.0496(8) 0.0388(7) 0.0355(7) -0.0083(5) 0.0056(6) -0.0231(6)
C1 0.0524(10) 0.0447(9) 0.0434(9) -0.0053(7) 0.0134(8) -0.0181(8)
C2 0.0479(9) 0.0439(9) 0.0391(8) -0.0056(7) 0.0115(7) -0.0181(8)
C3 0.0517(9) 0.0407(9) 0.0362(8) -0.0070(7) 0.0112(7) -0.0189(8)
C4 0.0537(10) 0.0378(8) 0.0382(8) -0.0078(7) 0.0130(7) -0.0157(8)
C5 0.0633(11) 0.0371(8) 0.0343(8) -0.0067(7) 0.0125(7) -0.0205(8)
C6 0.0718(12) 0.0374(9) 0.0371(8) -0.0080(7) 0.0146(8) -0.0213(9)
C7 0.0897(15) 0.0387(9) 0.0339(8) -0.0081(7) 0.0126(9) -0.0269(10)
C8 0.1082(18) 0.0369(9) 0.0356(9) -0.0084(7) 0.0167(10) -0.0259(11)
C9 0.0951(16) 0.0365(9) 0.0408(9) -0.0082(7) 0.0205(10) -0.0194(10)
C10 0.0467(9) 0.0381(8) 0.0362(8) -0.0091(6) 0.0058(6) -0.0211(7)
C11 0.0454(9) 0.0389(8) 0.0360(8) -0.0083(6) 0.0060(7) -0.0180(7)
C12 0.0450(9) 0.0419(9) 0.0401(8) -0.0086(7) 0.0084(7) -0.0204(7)
C13 0.0437(9) 0.0418(9) 0.0394(8) -0.0077(7) 0.0063(7) -0.0212(7)
C14 0.0466(9) 0.0390(8) 0.0425(8) -0.0079(7) 0.0048(7) -0.0224(7)
C15 0.0470(9) 0.0385(8) 0.0413(8) -0.0083(7) 0.0028(7) -0.0223(7)
C16 0.0543(10) 0.0380(8) 0.0447(9) -0.0086(7) -0.0004(7) -0.0243(8)
C17 0.0581(10) 0.0386(9) 0.0412(8) -0.0100(7) 0.0001(7) -0.0240(8)
C18 0.0582(10) 0.0388(8) 0.0367(8) -0.0099(6) 0.0047(7) -0.0243(8)
C19 0.0478(9) 0.0511(10) 0.0408(9) -0.0082(7) 0.0103(7) -0.0233(8)
C20 0.0599(11) 0.0503(10) 0.0422(9) -0.0106(7) 0.0149(8) -0.0291(9)
C21 0.0582(10) 0.0412(9) 0.0377(8) -0.0089(7) 0.0096(7) -0.0203(8)
C22 0.0476(9) 0.0417(9) 0.0349(8) -0.0095(7) 0.0073(7) -0.0177(7)
C23 0.0516(11) 0.0577(12) 0.0591(11) -0.0088(9) 0.0157(9) -0.0143(9)
C24 0.0588(10) 0.0416(9) 0.0331(8) -0.0126(7) 0.0073(7) -0.0225(8)
C25 0.0611(11) 0.0396(9) 0.0430(9) -0.0071(7) 0.0056(8) -0.0229(8)
C26 0.0601(11) 0.0478(10) 0.0434(9) -0.0099(7) 0.0077(8) -0.0286(9)
C27 0.0551(10) 0.0467(9) 0.0355(8) -0.0128(7) 0.0002(7) -0.0251(8)
C28 0.0610(11) 0.0405(9) 0.0363(8) -0.0077(7) 0.0027(7) -0.0210(8)
C29 0.0642(11) 0.0445(9) 0.0354(8) -0.0093(7) 0.0093(7) -0.0256(8)
C30 0.0512(10) 0.0487(10) 0.0462(9) -0.0116(8) -0.0001(7) -0.0231(8)
C31 0.0549(11) 0.0614(12) 0.0584(11) -0.0267(9) 0.0093(9) -0.0254(9)
C32 0.0523(11) 0.0594(12) 0.0759(14) -0.0107(10) 0.0062(10) -0.0256(10)
C33 0.0644(12) 0.0545(11) 0.0586(12) -0.0147(9) -0.0086(9) -0.0185(10)
C34 0.0948(16) 0.0467(10) 0.0378(9) -0.0105(8) 0.0083(9) -0.0332(11)
C35 0.1094(18) 0.0543(12) 0.0394(10) -0.0095(8) 0.0004(10) -0.0362(12)
C36 0.139(3) 0.0514(12) 0.0404(10) -0.0129(9) 0.0014(13) -0.0381(15)
C37 0.128(2) 0.0440(11) 0.0399(10) -0.0130(8) 0.0133(12) -0.0277(13)
C38 0.1081(19) 0.0459(11) 0.0552(12) -0.0160(9) 0.0328(12) -0.0141(12)
C39 0.0465(9) 0.0456(9) 0.0396(8) -0.0112(7) 0.0058(7) -0.0242(8)
C40 0.0451(9) 0.0447(9) 0.0394(8) -0.0054(7) 0.0020(7) -0.0227(8)
C41 0.0523(10) 0.0437(10) 0.0834(14) -0.0180(9) 0.0123(10) -0.0254(9)
C42 0.0521(10) 0.0469(10) 0.0829(14) -0.0159(9) 0.0125(10) -0.0305(9)
C43 0.0468(9) 0.0439(9) 0.0465(9) -0.0060(7) 0.0025(7) -0.0244(8)
C44 0.0529(10) 0.0426(9) 0.0685(12) -0.0147(8) 0.0135(9) -0.0258(8)
C45 0.0529(10) 0.0461(10) 0.0639(11) -0.0114(8) 0.0128(8) -0.0300(8)
C46 0.0464(9) 0.0467(10) 0.0612(11) -0.0113(8) 0.0074(8) -0.0257(8)
C47 0.0588(11) 0.0697(13) 0.0735(13) -0.0295(11) 0.0210(10) -0.0381(10)
C48 0.0499(10) 0.0526(11) 0.0659(12) -0.0122(9) 0.0076(9) -0.0301(9)
C49 0.0496(11) 0.0489(11) 0.0905(15) -0.0039(10) -0.0001(10) -0.0231(9)
C50 0.0552(10) 0.0476(10) 0.0563(10) -0.0123(8) -0.0013(8) -0.0274(9)
C51 0.0598(11) 0.0499(10) 0.0614(11) -0.0111(9) -0.0114(9) -0.0272(9)
C52 0.0715(13) 0.0467(10) 0.0489(10) -0.0111(8) -0.0111(9) -0.0271(9)
C53 0.0700(12) 0.0435(9) 0.0430(9) -0.0113(7) -0.0018(8) -0.0266(9)
C54 0.0633(11) 0.0554(11) 0.0359(8) -0.0125(7) 0.0081(8) -0.0291(9)
B1 0.0652(13) 0.0405(11) 0.0516(12) -0.0113(9) 0.0227(10) -0.0163(10)
B2 0.0455(10) 0.0407(10) 0.0365(9) -0.0074(7) 0.0064(7) -0.0220(8)

loop_
_atom_type_symbol
_atom_type_description
_atom_type_scat_dispersion_real
_atom_type_scat_dispersion_imag
_atom_type_scat_source
C C 0.0181 0.0091
;
International Tables for Crystallography
(1992, Vol. C, Tables 4.2.6.8 and 6.1.1.4)
;
H H 0.0000 0.0000
;
International Tables for Crystallography
(1992, Vol. C, Table 6.1.1.4)
;
B B 0.0090 0.0039
;
International Tables for Crystallography
(1992, Vol. C, Tables 4.2.6.8 and 6.1.1.4)
;
F F 0.0727 0.0534
;
International Tables for Crystallography
(1992, Vol. C, Tables 4.2.6.8 and 6.1.1.4)
;
N N 0.0311 0.0180
;
International Tables for Crystallography
(1992, Vol. C, Tables 4.2.6.8 and 6.1.1.4)
;
Cl Cl 0.3639 0.7018
;
International Tables for Crystallography
(1992, Vol. C, Tables 4.2.6.8 and 6.1.1.4)
;
O O 0.0492 0.0322
;
International Tables for Crystallography
(1992, Vol. C, Tables 4.2.6.8 and 6.1.1.4)
;

loop_
_geom_angle_atom_site_label_1
_geom_angle_atom_site_label_2
_geom_angle_atom_site_label_3
_geom_angle
C60 C55 C56 125.1(4)
C60 C55 Cl1 117.6(3)
C56 C55 Cl1 117.3(3)
C57 C56 C55 116.6(4)
C57 C56 H56 121.7
C55 C56 H56 121.7
C56 C57 C58 118.2(6)
C56 C57 H57 120.9
C58 C57 H57 120.9
C59 C58 C57 122.4(7)
C59 C58 H58 118.8
C57 C58 H58 118.8
C58 C59 C60 120.7(5)
C58 C59 H59 119.7
C60 C59 H59 119.7
C55 C60 C59 116.6(4)
C55 C60 H60 121.7
C59 C60 H60 121.7
C66 C61 C62 117.1(4)
C66 C61 Cl2 119.6(4)
C62 C61 Cl2 123.1(4)
C61 C62 C63 120.9(6)
C61 C62 H62 119.5
C63 C62 H62 119.5
C64 C63 C62 120.1(7)
C64 C63 H63 120.0
C62 C63 H63 120.0
C63 C64 C65 118.7(8)
C63 C64 H64 120.7
C65 C64 H64 120.7
C64 C65 C66 121.4(10)
C64 C65 H65 119.3
C66 C65 H65 119.3
C65 C66 C61 120.6(7)
C65 C66 H66 119.7
C61 C66 H66 119.7
C67 O1 H1 109.5
O1 C67 C68 104.0(10)
O1 C67 C69 111.7(10)
C68 C67 C69 104.4(11)
O1 C67 H67 112.1
C68 C67 H67 112.1
C69 C67 H67 112.1
C67 C68 H68A 109.5
C67 C68 H68B 109.5
H68A C68 H68B 109.5
C67 C68 H68C 109.5
H68A C68 H68C 109.5
H68B C68 H68C 109.5
C67 C69 H69A 109.5
C67 C69 H69B 109.5
H69A C69 H69B 109.5
C67 C69 H69C 109.5
H69A C69 H69C 109.5
H69B C69 H69C 109.5
C1 N1 C4 108.93(15)
C1 N1 B1 125.68(17)
C4 N1 B1 125.39(17)
C9 N2 C6 109.74(19)
C9 N2 B1 124.81(18)
C6 N2 B1 125.43(15)
C10 N3 C13 109.03(13)
C10 N3 B2 125.86(13)
C13 N3 B2 124.71(13)
C18 N4 C15 109.85(14)
C18 N4 B2 125.34(14)
C15 N4 B2 124.57(13)
N1 C1 C2 108.13(16)
N1 C1 C23 123.30(17)
C2 C1 C23 128.56(19)
C1 C2 C3 108.50(17)
C1 C2 C19 135.16(17)
C3 C2 C19 116.30(15)
C2 C3 C4 107.10(15)
C2 C3 C22 113.64(15)
C4 C3 C22 139.16(17)
N1 C4 C3 107.33(16)
N1 C4 C5 120.85(15)
C3 C4 C5 131.73(16)
C6 C5 C4 120.93(17)
C6 C5 C24 121.26(17)
C4 C5 C24 117.81(14)
C5 C6 N2 120.16(18)
C5 C6 C7 132.20(19)
N2 C6 C7 107.47(15)
C34 C7 C8 119.6(2)
C34 C7 C6 134.59(17)
C8 C7 C6 105.8(2)
C37 C8 C7 120.9(2)
C37 C8 C9 131.4(2)
C7 C8 C9 107.77(19)
N2 C9 C8 109.21(18)
N2 C9 C38 123.6(2)
C8 C9 C38 127.2(2)
N3 C10 C11 107.82(14)
N3 C10 C39 123.08(14)
C11 C10 C39 129.09(15)
C12 C11 C10 108.63(14)
C12 C11 C22 115.87(14)
C10 C11 C22 135.34(15)
C11 C12 C13 107.10(14)
C11 C12 C19 114.25(14)
C13 C12 C19 138.49(16)
N3 C13 C12 107.38(14)
N3 C13 C14 121.06(14)
C12 C13 C14 131.54(15)
C15 C14 C13 121.26(15)
C15 C14 C40 120.77(15)
C13 C14 C40 117.83(14)
C14 C15 N4 120.36(15)
C14 C15 C16 132.24(16)
N4 C15 C16 107.39(14)
C50 C16 C17 119.55(16)
C50 C16 C15 134.30(17)
C17 C16 C15 106.15(15)
C53 C17 C16 121.31(17)
C53 C17 C18 131.13(17)
C16 C17 C18 107.56(14)
N4 C18 C17 109.04(15)
N4 C18 C54 123.86(16)
C17 C18 C54 127.09(15)
C2 C19 C12 105.58(14)
C2 C19 C20 103.74(14)
C12 C19 C20 105.66(14)
C2 C19 H19 113.6
C12 C19 H19 113.6
C20 C19 H19 113.6
C21 C20 C19 110.75(14)
C21 C20 H20A 109.5
C19 C20 H20A 109.5
C21 C20 H20B 109.5
C19 C20 H20B 109.5
H20A C20 H20B 108.1
C20 C21 C22 111.07(14)
C20 C21 H21A 109.4
C22 C21 H21A 109.4
C20 C21 H21B 109.4
C22 C21 H21B 109.4
H21A C21 H21B 108.0
C11 C22 C3 105.77(13)
C11 C22 C21 104.14(13)
C3 C22 C21 104.79(13)
C11 C22 H22 113.7
C3 C22 H22 113.7
C21 C22 H22 113.7
C1 C23 H23A 109.5
C1 C23 H23B 109.5
H23A C23 H23B 109.5
C1 C23 H23C 109.5
H23A C23 H23C 109.5
H23B C23 H23C 109.5
C25 C24 C29 117.79(16)
C25 C24 C5 120.67(15)
C29 C24 C5 121.44(15)
C26 C25 C24 120.82(16)
C26 C25 H25 119.6
C24 C25 H25 119.6
C25 C26 C27 122.07(16)
C25 C26 H26 119.0
C27 C26 H26 119.0
C26 C27 C28 116.62(16)
C26 C27 C30 123.29(16)
C28 C27 C30 119.99(16)
C29 C28 C27 121.78(16)
C29 C28 H28 119.1
C27 C28 H28 119.1
C28 C29 C24 120.92(16)
C28 C29 H29 119.5
C24 C29 H29 119.5
C27 C30 C31 108.42(14)
C27 C30 C32 112.60(16)
C31 C30 C32 108.99(16)
C27 C30 C33 110.07(15)
C31 C30 C33 108.46(16)
C32 C30 C33 108.21(16)
C30 C31 H31A 109.5
C30 C31 H31B 109.5
H31A C31 H31B 109.5
C30 C31 H31C 109.5
H31A C31 H31C 109.5
H31B C31 H31C 109.5
C30 C32 H32A 109.5
C30 C32 H32B 109.5
H32A C32 H32B 109.5
C30 C32 H32C 109.5
H32A C32 H32C 109.5
H32B C32 H32C 109.5
C30 C33 H33A 109.5
C30 C33 H33B 109.5
H33A C33 H33B 109.5
C30 C33 H33C 109.5
H33A C33 H33C 109.5
H33B C33 H33C 109.5
C35 C34 C7 118.6(2)
C35 C34 H34 120.7
C7 C34 H34 120.7
C34 C35 C36 121.3(3)
C34 C35 H35 119.3
C36 C35 H35 119.3
C37 C36 C35 120.8(2)
C37 C36 H36 119.6
C35 C36 H36 119.6
C36 C37 C8 118.8(2)
C36 C37 H37 120.6
C8 C37 H37 120.6
C9 C38 H38A 109.5
C9 C38 H38B 109.5
H38A C38 H38B 109.5
C9 C38 H38C 109.5
H38A C38 H38C 109.5
H38B C38 H38C 109.5
C10 C39 H39A 109.5
C10 C39 H39B 109.5
H39A C39 H39B 109.5
C10 C39 H39C 109.5
H39A C39 H39C 109.5
H39B C39 H39C 109.5
C41 C40 C45 118.15(16)
C41 C40 C14 122.62(16)
C45 C40 C14 119.22(15)
C40 C41 C42 120.49(17)
C40 C41 H41 119.8
C42 C41 H41 119.8
C43 C42 C41 122.02(17)
C43 C42 H42 119.0
C41 C42 H42 119.0
C42 C43 C44 116.55(16)
C42 C43 C46 123.60(15)
C44 C43 C46 119.85(16)
C45 C44 C43 121.92(17)
C45 C44 H44 119.0
C43 C44 H44 119.0
C44 C45 C40 120.87(16)
C44 C45 H45 119.6
C40 C45 H45 119.6
C47 C46 C43 109.51(15)
C47 C46 C48 109.03(16)
C43 C46 C48 111.98(15)
C47 C46 C49 109.11(17)
C43 C46 C49 109.14(15)
C48 C46 C49 108.02(15)
C46 C47 H47A 109.5
C46 C47 H47B 109.5
H47A C47 H47B 109.5
C46 C47 H47C 109.5
H47A C47 H47C 109.5
H47B C47 H47C 109.5
C46 C48 H48A 109.5
C46 C48 H48B 109.5
H48A C48 H48B 109.5
C46 C48 H48C 109.5
H48A C48 H48C 109.5
H48B C48 H48C 109.5
C46 C49 H49A 109.5
C46 C49 H49B 109.5
H49A C49 H49B 109.5
C46 C49 H49C 109.5
H49A C49 H49C 109.5
H49B C49 H49C 109.5
C51 C50 C16 118.15(18)
C51 C50 H50 120.9
C16 C50 H50 120.9
C50 C51 C52 121.90(18)
C50 C51 H51 119.0
C52 C51 H51 119.0
C53 C52 C51 120.95(17)
C53 C52 H52 119.5
C51 C52 H52 119.5
C52 C53 C17 118.14(18)
C52 C53 H53 120.9
C17 C53 H53 120.9
C18 C54 H54A 109.5
C18 C54 H54B 109.5
H54A C54 H54B 109.5
C18 C54 H54C 109.5
H54A C54 H54C 109.5
H54B C54 H54C 109.5
C18 C54 H54D 109.5
H54A C54 H54D 141.1
H54B C54 H54D 56.3
H54C C54 H54D 56.3
C18 C54 H54E 109.5
H54A C54 H54E 56.3
H54B C54 H54E 141.1
H54C C54 H54E 56.3
H54D C54 H54E 109.5
C18 C54 H54F 109.5
H54A C54 H54F 56.3
H54B C54 H54F 56.3
H54C C54 H54F 141.1
H54D C54 H54F 109.5
H54E C54 H54F 109.5
F1 B1 F2 109.52(17)
F1 B1 N1 110.66(17)
F2 B1 N1 111.08(16)
F1 B1 N2 109.69(17)
F2 B1 N2 108.97(17)
N1 B1 N2 106.86(16)
F3 B2 F4 109.27(14)
F3 B2 N3 111.50(14)
F4 B2 N3 110.70(14)
F3 B2 N4 109.85(14)
F4 B2 N4 108.62(13)
N3 B2 N4 106.82(13)

loop_
_geom_bond_atom_site_label_1
_geom_bond_atom_site_label_2
_geom_bond_distance
Cl1 C55 1.815(4)
C55 C60 1.345(6)
C55 C56 1.383(5)
C56 C57 1.364(7)
C56 H56 0.9500
C57 C58 1.431(9)
C57 H57 0.9500
C58 C59 1.288(11)
C58 H58 0.9500
C59 C60 1.403(8)
C59 H59 0.9500
C60 H60 0.9500
Cl2 C61 1.683(7)
C61 C66 1.400(6)
C61 C62 1.406(6)
C62 C63 1.416(10)
C62 H62 0.9500
C63 C64 1.360(10)
C63 H63 0.9500
C64 C65 1.386(12)
C64 H64 0.9500
C65 C66 1.388(12)
C65 H65 0.9500
C66 H66 0.9500
O1 C67 1.473(13)
O1 H1 0.8400
C67 C68 1.477(13)
C67 C69 1.495(14)
C67 H67 1.0000
C68 H68A 0.9800
C68 H68B 0.9800
C68 H68C 0.9800
C69 H69A 0.9800
C69 H69B 0.9800
C69 H69C 0.9800
F1 B1 1.390(2)
F2 B1 1.392(2)
F3 B2 1.381(2)
F4 B2 1.396(2)
N1 C1 1.369(3)
N1 C4 1.396(2)
N1 B1 1.538(3)
N2 C9 1.339(3)
N2 C6 1.407(2)
N2 B1 1.561(3)
N3 C10 1.369(2)
N3 C13 1.397(2)
N3 B2 1.538(2)
N4 C18 1.339(2)
N4 C15 1.409(2)
N4 B2 1.571(2)
C1 C2 1.391(2)
C1 C23 1.489(3)
C2 C3 1.394(3)
C2 C19 1.501(3)
C3 C4 1.409(2)
C3 C22 1.522(2)
C4 C5 1.415(3)
C5 C6 1.388(2)
C5 C24 1.489(2)
C6 C7 1.441(3)
C7 C34 1.398(3)
C7 C8 1.419(3)
C8 C37 1.407(3)
C8 C9 1.421(4)
C9 C38 1.489(3)
C10 C11 1.396(2)
C10 C39 1.482(2)
C11 C12 1.392(2)
C11 C22 1.504(2)
C12 C13 1.408(2)
C12 C19 1.514(2)
C13 C14 1.409(2)
C14 C15 1.377(2)
C14 C40 1.487(2)
C15 C16 1.440(2)
C16 C50 1.402(3)
C16 C17 1.417(2)
C17 C53 1.407(2)
C17 C18 1.430(2)
C18 C54 1.479(2)
C19 C20 1.567(2)
C19 H19 1.0000
C20 C21 1.550(3)
C20 H20A 0.9900
C20 H20B 0.9900
C21 C22 1.572(2)
C21 H21A 0.9900
C21 H21B 0.9900
C22 H22 1.0000
C23 H23A 0.9800
C23 H23B 0.9800
C23 H23C 0.9800
C24 C25 1.391(2)
C24 C29 1.395(2)
C25 C26 1.385(3)
C25 H25 0.9500
C26 C27 1.389(2)
C26 H26 0.9500
C27 C28 1.401(2)
C27 C30 1.532(3)
C28 C29 1.380(3)
C28 H28 0.9500
C29 H29 0.9500
C30 C31 1.535(3)
C30 C32 1.537(3)
C30 C33 1.541(3)
C31 H31A 0.9800
C31 H31B 0.9800
C31 H31C 0.9800
C32 H32A 0.9800
C32 H32B 0.9800
C32 H32C 0.9800
C33 H33A 0.9800
C33 H33B 0.9800
C33 H33C 0.9800
C34 C35 1.391(3)
C34 H34 0.9500
C35 C36 1.408(3)
C35 H35 0.9500
C36 C37 1.369(4)
C36 H36 0.9500
C37 H37 0.9500
C38 H38A 0.9800
C38 H38B 0.9800
C38 H38C 0.9800
C39 H39A 0.9800
C39 H39B 0.9800
C39 H39C 0.9800
C40 C41 1.381(2)
C40 C45 1.385(3)
C41 C42 1.390(3)
C41 H41 0.9500
C42 C43 1.384(3)
C42 H42 0.9500
C43 C44 1.392(2)
C43 C46 1.532(2)
C44 C45 1.379(3)
C44 H44 0.9500
C45 H45 0.9500
C46 C47 1.531(3)
C46 C48 1.534(2)
C46 C49 1.539(3)
C47 H47A 0.9800
C47 H47B 0.9800
C47 H47C 0.9800
C48 H48A 0.9800
C48 H48B 0.9800
C48 H48C 0.9800
C49 H49A 0.9800
C49 H49B 0.9800
C49 H49C 0.9800
C50 C51 1.387(3)
C50 H50 0.9500
C51 C52 1.402(3)
C51 H51 0.9500
C52 C53 1.370(3)
C52 H52 0.9500
C53 H53 0.9500
C54 H54A 0.9800
C54 H54B 0.9800
C54 H54C 0.9800
C54 H54D 0.9800
C54 H54E 0.9800
C54 H54F 0.9800

loop_
_geom_contact_atom_site_label_1
_geom_contact_atom_site_label_2
_geom_contact_distance
_geom_contact_publ_flag
_geom_contact_site_symmetry_2
F1 C1 3.078(3) no .
F1 C4 3.536(3) no .
F1 C6 3.588(3) no .
F1 C9 3.020(4) no .
F1 C23 3.165(3) no .
F1 C38 3.027(4) no .
F2 C1 3.100(3) no .
F2 C4 3.5349(19) no .
F2 C6 3.506(3) no .
F2 C9 3.062(3) no .
F2 C23 3.183(4) no .
F2 C38 3.184(3) no .
F3 C10 3.073(2) no .
F3 C18 3.0171(18) no .
F3 C39 3.074(2) no .
F3 C54 3.0032(18) no .
F4 C10 3.1186(18) no .
F4 C13 3.450(3) no .
F4 C15 3.458(3) no .
F4 C18 3.093(3) no .
F4 C39 3.2930(16) no .
F4 C54 3.259(3) no .
N1 C6 2.845(4) no .
N2 C4 2.822(3) no .
N3 C15 2.846(3) no .
N4 C13 2.821(2) no .
C1 C5 3.588(3) no .
C1 C20 3.585(3) no .
C2 C11 2.772(3) no .
C2 C21 2.827(3) no .
C3 C12 2.790(3) no .
C3 C20 2.858(4) no .
C3 C24 3.059(4) no .
C3 C29 3.557(3) no .
C4 C25 3.392(4) no .
C4 C29 3.277(3) no .
C5 C9 3.545(3) no .
C5 C22 3.506(3) no .
C5 C34 3.357(4) no .
C5 B1 3.014(3) no .
C6 C25 3.318(3) no .
C6 C29 3.460(3) no .
C7 C24 3.136(3) no .
C7 C36 2.794(4) no .
C8 C35 2.766(5) no .
C10 C14 3.586(3) no .
C10 C21 3.590(3) no .
C11 C20 2.842(4) no .
C12 C21 2.856(2) no .
C12 C40 3.050(3) no .
C13 C41 3.381(4) no .
C13 C45 3.274(3) no .
C14 C18 3.541(3) no .
C14 C19 3.480(3) no .
C14 C50 3.344(3) no .
C14 B2 3.001(3) no .
C15 C41 3.377(3) no .
C15 C45 3.334(3) no .
C16 C40 3.118(3) no .
C16 C52 2.790(3) no .
C17 C51 2.755(3) no .
C19 C22 2.671(3) no .
C19 C23 3.386(3) no .
C19 C40 3.308(3) no .
C19 C41 3.580(4) no .
C22 C24 3.325(4) no .
C22 C29 3.435(3) no .
C22 C39 3.402(3) no .
C23 B1 3.084(4) no .
C24 C27 2.835(3) no .
C24 C34 3.278(4) no .
C25 C28 2.753(3) no .
C25 C34 3.560(3) no .
C26 C29 2.751(3) no .
C26 C31 3.529(3) no .
C26 C32 2.903(3) no .
C28 C31 3.073(3) no .
C28 C33 3.023(3) no .
C34 C37 2.832(4) no .
C37 C38 3.255(5) no .
C38 B1 3.054(4) no .
C39 B2 3.084(3) no .
C40 C43 2.825(3) no .
C40 C50 3.257(3) no .
C41 C44 2.744(3) no .
C41 C50 3.542(3) no .
C42 C45 2.740(4) no .
C42 C47 3.572(4) no .
C42 C48 2.887(3) no .
C44 C47 3.086(4) no .
C44 C49 3.000(3) no .
C50 C53 2.840(3) no .
C53 C54 3.250(4) no .
C54 B2 3.074(3) no .
C55 C58 2.664(10) no .
C56 C59 2.772(9) no .
C57 C60 2.770(9) no .
C61 C64 2.827(6) no .
C62 C65 2.749(15) no .
C63 C66 2.773(11) no .
Cl1 C64 3.498(5) no .
Cl2 O1 3.597(14) no .
F1 C28 3.531(3) no 2_657
F3 N4 3.148(3) no 2_656
F3 C14 3.313(3) no 2_656
F3 C15 2.984(2) no 2_656
F3 C16 3.3896(18) no 2_656
F3 C18 3.597(3) no 2_656
F4 C49 3.4680(19) no 2_566
O1 Cl2 3.597(14) no .
N4 F3 3.148(3) no 2_656
N4 C49 3.574(3) no 2_566
C3 C68 3.492(7) no .
C4 C68 3.477(6) no .
C7 C21 3.475(3) no 2_657
C14 F3 3.313(3) no 2_656
C15 F3 2.984(2) no 2_656
C16 F3 3.3896(18) no 2_656
C18 F3 3.597(3) no 2_656
C20 C34 3.581(3) no 2_657
C21 C7 3.475(3) no 2_657
C25 C68 3.325(5) no .
C28 F1 3.531(3) no 2_657
C34 C20 3.581(3) no 2_657
C39 C48 3.573(4) no 1_655
C48 C39 3.573(4) no 1_455
C49 F4 3.4680(19) no 2_566
C49 N4 3.574(3) no 2_566
C64 Cl1 3.498(5) no .
C68 C3 3.492(7) no .
C68 C4 3.477(6) no .
C68 C25 3.325(5) no .
Cl1 H56 2.8323 no .
Cl1 H60 2.8008 no .
Cl2 H62 2.8539 no .
Cl2 H66 2.7776 no .
F1 H23A 2.6498 no .
F1 H23C 3.3269 no .
F1 H38A 2.7968 no .
F1 H38C 2.8288 no .
F2 H23A 3.2615 no .
F2 H23C 2.7245 no .
F2 H38A 2.5176 no .
F3 H39A 2.7932 no .
F3 H39C 2.9149 no .
F3 H54A 2.5798 no .
F3 H54C 3.0030 no .
F3 H54E 2.2867 no .
F3 H54F 3.4456 no .
F4 H39C 2.6825 no .
F4 H54A 2.5744 no .
F4 H54E 3.0529 no .
F4 H54F 3.0992 no .
O1 H68A 2.2221 no .
O1 H68B 2.9298 no .
O1 H68C 3.0259 no .
O1 H69A 3.2945 no .
O1 H69B 2.6609 no .
O1 H69C 2.6526 no .
N1 H23A 2.7640 no .
N1 H23B 3.2969 no .
N1 H23C 2.7857 no .
N2 H38A 2.6531 no .
N2 H38B 3.2499 no .
N2 H38C 2.8801 no .
N3 H39A 2.8346 no .
N3 H39B 3.2838 no .
N3 H39C 2.7019 no .
N4 H54A 2.6054 no .
N4 H54B 3.2162 no .
N4 H54C 2.9454 no .
N4 H54D 3.2276 no .
N4 H54E 2.6193 no .
N4 H54F 2.9206 no .
C1 H19 2.8911 no .
C1 H20A 3.4995 no .
C2 H20A 2.6293 no .
C2 H20B 3.2860 no .
C2 H21B 3.1718 no .
C2 H22 3.3132 no .
C2 H23A 3.2134 no .
C2 H23B 2.6886 no .
C2 H23C 3.1866 no .
C3 H19 3.3225 no .
C3 H20A 3.1882 no .
C3 H21A 3.3201 no .
C3 H21B 2.6744 no .
C3 H29 3.5963 no .
C4 H22 2.9922 no .
C4 H25 3.4745 no .
C4 H29 3.2820 no .
C5 H22 3.3363 no .
C5 H25 2.6602 no .
C5 H29 2.6783 no .
C5 H34 3.2402 no .
C6 H25 3.2815 no .
C6 H29 3.5165 no .
C6 H34 2.9020 no .
C7 H35 3.2570 no .
C7 H37 3.3172 no .
C8 H34 3.2990 no .
C8 H36 3.2508 no .
C8 H38A 3.3053 no .
C8 H38B 2.7103 no .
C8 H38C 3.1002 no .
C9 H37 2.8408 no .
C10 H21A 3.5019 no .
C10 H22 2.9033 no .
C11 H19 3.3106 no .
C11 H20B 3.1900 no .
C11 H21A 2.6466 no .
C11 H21B 3.2963 no .
C11 H39A 3.1424 no .
C11 H39B 2.7020 no .
C11 H39C 3.2556 no .
C12 H20A 3.3210 no .
C12 H20B 2.6867 no .
C12 H21A 3.1932 no .
C12 H22 3.3190 no .
C13 H19 2.9719 no .
C13 H41 3.4479 no .
C13 H45 3.2658 no .
C14 H19 3.3020 no .
C14 H41 2.6886 no .
C14 H45 2.6224 no .
C14 H50 3.2308 no .
C15 H41 3.4188 no .
C15 H45 3.3404 no .
C15 H50 2.9036 no .
C16 H51 3.2513 no .
C16 H53 3.3216 no .
C17 H50 3.3009 no .
C17 H52 3.2461 no .
C17 H54A 3.3359 no .
C17 H54B 2.7349 no .
C17 H54C 3.0359 no .
C17 H54D 2.7243 no .
C17 H54E 3.3271 no .
C17 H54F 3.0550 no .
C18 H53 2.8484 no .
C19 H21A 3.2130 no .
C19 H21B 3.2222 no .
C19 H23B 3.0157 no .
C20 H22 3.4626 no .
C21 H19 3.4545 no .
C22 H20A 3.2216 no .
C22 H20B 3.2308 no .
C22 H29 3.5991 no .
C22 H39B 3.0572 no .
C23 H19 3.1365 no .
C23 H47A 3.3927 no .
C23 H47C 3.4160 no .
C24 H22 2.7443 no .
C24 H26 3.2625 no .
C24 H28 3.2642 no .
C24 H34 2.7493 no .
C25 H22 3.1512 no .
C25 H29 3.2466 no .
C25 H34 2.8860 no .
C26 H22 3.4775 no .
C26 H28 3.2357 no .
C26 H31B 3.4063 no .
C26 H32A 2.8417 no .
C26 H32B 2.7824 no .
C26 H34 3.4646 no .
C26 H39B 3.3775 no .
C27 H22 3.4674 no .
C27 H25 3.2752 no .
C27 H29 3.2800 no .
C27 H31A 3.3396 no .
C27 H31B 2.6792 no .
C27 H31C 2.6593 no .
C27 H32A 2.7381 no .
C27 H32B 2.7616 no .
C27 H32C 3.3883 no .
C27 H33A 2.6839 no .
C27 H33B 2.7292 no .
C27 H33C 3.3629 no .
C27 H39B 3.5915 no .
C28 H22 3.0670 no .
C28 H26 3.2366 no .
C28 H31B 3.3593 no .
C28 H31C 2.7605 no .
C28 H33A 2.6993 no .
C28 H33B 3.2909 no .
C29 H22 2.6988 no .
C29 H25 3.2475 no .
C29 H34 3.2215 no .
C30 H26 2.7282 no .
C30 H28 2.6762 no .
C31 H28 2.9645 no .
C31 H32A 3.3503 no .
C31 H32B 2.6741 no .
C31 H32C 2.6936 no .
C31 H33A 2.6888 no .
C31 H33B 3.3470 no .
C31 H33C 2.6659 no .
C31 H39B 3.5599 no .
C32 H26 2.5215 no .
C32 H31A 2.6715 no .
C32 H31B 2.6954 no .
C32 H31C 3.3508 no .
C32 H33A 3.3463 no .
C32 H33B 2.6771 no .
C32 H33C 2.6712 no .
C33 H28 2.7974 no .
C33 H31A 2.6695 no .
C33 H31B 3.3483 no .
C33 H31C 2.6820 no .
C33 H32A 2.7004 no .
C33 H32B 3.3463 no .
C33 H32C 2.6465 no .
C34 H36 3.2899 no .
C35 H37 3.2758 no .
C36 H34 3.2988 no .
C37 H35 3.2621 no .
C37 H38B 2.9269 no .
C38 H37 3.0576 no .
C39 H22 3.1631 no .
C39 H31B 3.3784 no .
C40 H19 2.7233 no .
C40 H42 3.2553 no .
C40 H44 3.2528 no .
C40 H50 2.7336 no .
C41 H19 2.8032 no .
C41 H45 3.2336 no .
C41 H50 2.8377 no .
C42 H19 3.2471 no .
C42 H44 3.2232 no .
C42 H47A 3.4653 no .
C42 H48A 2.8325 no .
C42 H48C 2.7526 no .
C42 H49C 3.5628 no .
C42 H50 3.3637 no .
C43 H19 3.5900 no .
C43 H23B 3.4791 no .
C43 H41 3.2755 no .
C43 H45 3.2720 no .
C43 H47A 2.6822 no .
C43 H47B 3.3494 no .
C43 H47C 2.6904 no .
C43 H48A 2.7421 no .
C43 H48B 3.3797 no .
C43 H48C 2.7297 no .
C43 H49A 2.6956 no .
C43 H49B 3.3513 no .
C43 H49C 2.6785 no .
C44 H19 3.4775 no .
C44 H23B 3.2582 no .
C44 H42 3.2242 no .
C44 H47A 3.3544 no .
C44 H47C 2.7988 no .
C44 H49A 2.7093 no .
C44 H49C 3.2176 no .
C45 H19 3.0776 no .
C45 H41 3.2351 no .
C45 H50 3.1903 no .
C46 H42 2.7289 no .
C46 H44 2.6629 no .
C47 H23B 3.2098 no .
C47 H44 2.9427 no .
C47 H48A 3.3448 no .
C47 H48B 2.6630 no .
C47 H48C 2.6960 no .
C47 H49A 2.6741 no .
C47 H49B 2.6969 no .
C47 H49C 3.3495 no .
C48 H42 2.5065 no .
C48 H47A 2.7045 no .
C48 H47B 2.6531 no .
C48 H47C 3.3449 no .
C48 H49A 3.3392 no .
C48 H49B 2.6430 no .
C48 H49C 2.6907 no .
C49 H44 2.8041 no .
C49 H47A 3.3513 no .
C49 H47B 2.6920 no .
C49 H47C 2.6745 no .
C49 H48A 2.6605 no .
C49 H48B 2.6703 no .
C49 H48C 3.3409 no .
C50 H52 3.2858 no .
C51 H53 3.2746 no .
C52 H50 3.2964 no .
C53 H51 3.2584 no .
C53 H54B 2.9842 no .
C53 H54C 3.5676 no .
C53 H54D 2.9612 no .
C54 H53 3.0575 no .
C55 H57 3.2094 no .
C55 H59 3.2002 no .
C56 H58 3.2475 no .
C56 H60 3.2749 no .
C57 H59 3.2422 no .
C58 H56 3.2740 no .
C58 H60 3.1966 no .
C59 H57 3.2275 no .
C60 H56 3.2694 no .
C60 H58 3.1958 no .
C61 H63 3.3048 no .
C61 H65 3.2717 no .
C62 H64 3.2635 no .
C62 H66 3.2589 no .
C63 H65 3.2121 no .
C64 H62 3.2522 no .
C64 H66 3.2685 no .
C65 H63 3.2189 no .
C66 H62 3.2567 no .
C66 H64 3.2708 no .
C68 H69A 2.5857 no .
C68 H69B 3.2105 no .
C68 H69C 2.4641 no .
C68 H1 2.6710 no .
C69 H68A 2.9315 no .
C69 H68B 3.0660 no .
C69 H68C 2.2461 no .
C69 H1 2.4144 no .
B1 H23A 3.0019 no .
B1 H23C 3.0621 no .
B1 H38A 2.7622 no .
B1 H38C 3.2735 no .
B2 H39A 3.2159 no .
B2 H39C 2.8622 no .
B2 H54A 2.6845 no .
B2 H54C 3.4432 no .
B2 H54E 2.7498 no .
B2 H54F 3.3387 no .
H56 H57 2.3532 no .
H57 H58 2.3781 no .
H58 H59 2.2165 no .
H59 H60 2.3720 no .
H62 H63 2.3627 no .
H63 H64 2.3261 no .
H64 H65 2.3412 no .
H65 H66 2.3255 no .
H67 H68A 2.7436 no .
H67 H68B 2.1837 no .
H67 H68C 2.6627 no .
H67 H69A 2.3518 no .
H67 H69B 2.4184 no .
H67 H69C 2.8712 no .
H67 H1 2.6970 no .
H68A H69A 3.3672 no .
H68A H69C 2.8049 no .
H68A H1 2.4565 no .
H68B H69A 3.1105 no .
H68B H69C 3.3516 no .
H68B H1 3.4503 no .
H68C H69A 2.2452 no .
H68C H69B 3.2173 no .
H68C H69C 2.1690 no .
H68C H1 3.1735 no .
H69A H1 3.3541 no .
H69B H1 2.5482 no .
H69C H1 2.3421 no .
H19 H20A 2.4737 no .
H19 H20B 2.4727 no .
H19 H23B 2.5084 no .
H19 H41 3.1415 no .
H19 H45 3.5542 no .
H20A H21A 2.7330 no .
H20A H21B 2.2096 no .
H20B H21A 2.2097 no .
H20B H21B 2.7259 no .
H21A H22 2.4778 no .
H21B H22 2.4776 no .
H21B H29 3.4547 no .
H22 H28 3.5642 no .
H22 H29 3.0340 no .
H22 H39B 2.5605 no .
H23A H47A 3.3919 no .
H23B H44 3.3568 no .
H23B H47A 2.6813 no .
H23B H47C 2.8999 no .
H23C H44 3.5839 no .
H23C H47C 3.2175 no .
H25 H26 2.3137 no .
H25 H34 3.1432 no .
H26 H31B 3.5319 no .
H26 H32A 2.3612 no .
H26 H32B 2.2404 no .
H26 H32C 3.4892 no .
H26 H39B 3.4844 no .
H28 H29 2.3107 no .
H28 H31B 3.4485 no .
H28 H31C 2.4151 no .
H28 H33A 2.2030 no .
H28 H33B 3.2189 no .
H31A H32A 3.5739 no .
H31A H32B 2.9327 no .
H31A H32C 2.4940 no .
H31A H33A 2.9641 no .
H31A H33B 3.5617 no .
H31A H33C 2.4668 no .
H31B H32A 3.5827 no .
H31B H32B 2.4987 no .
H31B H32C 2.9968 no .
H31B H33A 3.5860 no .
H31B H33C 3.5627 no .
H31B H39A 3.2375 no .
H31B H39B 2.6769 no .
H31C H32B 3.5773 no .
H31C H32C 3.5807 no .
H31C H33A 2.5048 no .
H31C H33B 3.5821 no .
H31C H33C 2.9486 no .
H32A H33A 3.5922 no .
H32A H33B 2.5143 no .
H32A H33C 2.9879 no .
H32B H33B 3.5856 no .
H32B H33C 3.5556 no .
H32C H33A 3.5485 no .
H32C H33B 2.9173 no .
H32C H33C 2.4502 no .
H34 H35 2.3415 no .
H35 H36 2.3429 no .
H36 H37 2.3223 no .
H37 H38B 2.4895 no .
H37 H38C 3.4520 no .
H41 H42 2.3222 no .
H41 H50 3.1251 no .
H42 H47A 3.5861 no .
H42 H48A 2.3603 no .
H42 H48B 3.4719 no .
H42 H48C 2.2054 no .
H44 H45 2.3085 no .
H44 H47A 3.3963 no .
H44 H47C 2.4033 no .
H44 H49A 2.2371 no .
H44 H49C 3.1924 no .
H47A H48B 2.9746 no .
H47A H48C 2.5371 no .
H47A H49A 3.5682 no .
H47A H49B 3.5937 no .
H47B H48A 3.5465 no .
H47B H48B 2.4465 no .
H47B H48C 2.9475 no .
H47B H49A 2.9621 no .
H47B H49B 2.5190 no .
H47B H49C 3.5897 no .
H47C H48B 3.5496 no .
H47C H48C 3.5989 no .
H47C H49A 2.4758 no .
H47C H49B 2.9700 no .
H47C H49C 3.5656 no .
H48A H49A 3.5694 no .
H48A H49B 2.9024 no .
H48A H49C 2.4934 no .
H48B H49A 3.5543 no .
H48B H49B 2.4528 no .
H48B H49C 2.9870 no .
H48C H49B 3.5489 no .
H48C H49C 3.5806 no .
H50 H51 2.3370 no .
H51 H52 2.3315 no .
H52 H53 2.3267 no .
H53 H54B 2.5728 no .
H53 H54C 3.3017 no .
H53 H54D 2.5409 no .
H53 H54F 3.3508 no .
Cl1 H64 2.5852 no .
Cl2 H69C 3.1186 no .
Cl2 H1 2.7579 no .
F1 H28 2.6746 no 2_657
F1 H31C 2.7241 no 2_657
F1 H33A 3.3762 no 2_657
F1 H38A 3.2072 no 2_567
F2 H69C 3.3214 no .
F2 H31A 2.9301 no 1_465
F2 H31C 3.4497 no 1_465
F2 H35 3.4075 no 2_667
F2 H51 3.4906 no 2_566
F2 H52 3.1651 no 2_566
F3 H41 3.4089 no 2_656
F4 H67 3.0542 no .
F4 H48A 3.3512 no 1_655
F4 H49A 3.4645 no 2_566
F4 H49B 2.8695 no 2_566
F4 H49C 3.5458 no 2_566
O1 H66 3.5299 no .
N1 H68C 3.0478 no .
N1 H69A 3.3940 no .
N1 H69C 3.5815 no .
N1 H28 3.1409 no 2_657
N1 H29 3.3029 no 2_657
N2 H21B 3.4966 no 2_657
N3 H67 3.2301 no .
N3 H54C 3.1882 no 2_656
N4 H49A 2.9326 no 2_566
N4 H49B 3.3739 no 2_566
C1 H68C 3.4380 no .
C1 H69A 2.9236 no .
C1 H28 3.1671 no 2_657
C1 H29 3.5144 no 2_657
C2 H68C 3.2889 no .
C2 H69A 2.8916 no .
C2 H29 3.3090 no 2_657
C3 H68B 3.3585 no .
C3 H68C 2.7716 no .
C3 H69A 3.3668 no .
C3 H29 2.9388 no 2_657
C4 H68C 2.5819 no .
C4 H29 2.9415 no 2_657
C5 H68C 2.9469 no .
C5 H21B 2.9498 no 2_657
C5 H29 3.5466 no 2_657
C6 H21A 3.5597 no 2_657
C6 H21B 2.8008 no 2_657
C6 H36 3.5611 no 2_667
C7 H20A 3.5925 no 2_657
C7 H21A 3.2924 no 2_657
C7 H21B 2.9151 no 2_657
C8 H21A 3.3873 no 2_657
C8 H53 3.5926 no 1_556
C9 H35 3.5229 no 2_667
C9 H53 3.4743 no 1_556
C10 H67 3.4044 no .
C10 H68B 3.0558 no .
C10 H54C 3.3728 no 2_656
C11 H68B 3.0678 no .
C11 H68C 3.5349 no .
C11 H54C 3.2022 no 2_656
C11 H54D 3.3581 no 2_656
C12 H69A 3.2268 no .
C12 H54C 2.8724 no 2_656
C12 H54D 3.3122 no 2_656
C12 H54E 3.5142 no 2_656
C13 H67 3.3772 no .
C13 H69A 3.5868 no .
C13 H54C 2.8880 no 2_656
C13 H54D 3.5980 no 2_656
C13 H54E 3.2555 no 2_656
C14 H49A 3.3753 no 2_566
C14 H54C 3.5340 no 2_656
C14 H54E 3.5506 no 2_656
C15 H49A 2.7365 no 2_566
C16 H39A 3.1514 no 2_656
C16 H44 3.0914 no 2_566
C16 H47C 3.5843 no 2_566
C16 H49A 2.8529 no 2_566
C17 H39A 2.9564 no 2_656
C17 H47C 3.2120 no 2_566
C17 H49A 3.0873 no 2_566
C18 H49A 3.1265 no 2_566
C18 H49B 3.4134 no 2_566
C19 H69A 3.4379 no .
C19 H54C 3.4538 no 2_656
C20 H29 3.4896 no 2_657
C20 H32C 3.5614 no 1_455
C20 H54B 3.5836 no 2_656
C20 H54C 3.0520 no 2_656
C20 H54D 2.9501 no 2_656
C21 H29 3.0911 no 2_657
C21 H53 3.4852 no 2_656
C21 H54C 3.4056 no 2_656
C21 H54D 3.0235 no 2_656
C22 H68B 3.4277 no .
C22 H68C 3.5472 no .
C22 H29 3.5079 no 2_657
C23 H69A 3.4187 no .
C23 H28 3.4752 no 2_657
C23 H33A 3.4312 no 2_657
C23 H38C 3.4823 no 2_567
C24 H68C 3.4209 no .
C24 H21B 3.2142 no 2_657
C25 H68A 3.1900 no .
C25 H68B 2.9917 no .
C25 H68C 3.2368 no .
C25 H37 3.4509 no 2_667
C26 H33B 3.2601 no 2_757
C26 H47A 3.3163 no 1_655
C26 H48C 3.2414 no 1_655
C27 H33B 3.1417 no 2_757
C29 H20A 3.2715 no 2_657
C29 H21B 2.9229 no 2_657
C30 H33B 3.3729 no 2_757
C31 H35 3.5744 no 2_757
C31 H38A 3.5507 no 1_645
C31 H52 3.0384 no 2_656
C32 H20A 3.5414 no 1_655
C32 H33B 3.4616 no 2_757
C32 H35 3.5702 no 2_757
C33 H23A 3.4869 no 2_657
C33 H32A 3.4601 no 2_757
C33 H33B 3.0879 no 2_757
C33 H34 3.3188 no 2_757
C33 H35 3.3744 no 2_757
C33 H38A 3.1558 no 1_645
C33 H38B 3.2075 no 1_645
C34 H20A 3.0476 no 2_657
C34 H20B 3.4978 no 2_657
C34 H21B 3.3122 no 2_657
C34 H33C 3.0996 no 2_757
C35 H20A 3.5439 no 2_657
C35 H20B 3.5017 no 2_657
C35 H32C 3.3487 no 2_757
C35 H33C 3.0780 no 2_757
C36 H54B 3.3785 no 1_556
C37 H25 3.3048 no 2_667
C37 H47B 3.4724 no 2_567
C37 H54B 3.2805 no 1_556
C38 H23A 3.1481 no 2_567
C38 H33A 3.2061 no 1_465
C38 H33C 3.1558 no 1_465
C38 H52 3.4475 no 1_556
C38 H53 3.4403 no 1_556
C39 H68B 3.2873 no .
C39 H48A 3.4165 no 1_655
C39 H48B 3.4790 no 1_655
C39 H48C 3.2369 no 1_655
C42 H32B 3.5371 no 1_455
C44 H45 3.3945 no 2_566
C45 H69A 3.2941 no .
C45 H69B 3.4737 no .
C45 H44 3.5253 no 2_566
C47 H26 3.1752 no 1_455
C47 H37 3.3768 no 2_567
C48 H26 3.2714 no 1_455
C48 H39B 3.4799 no 1_455
C48 H39C 2.8081 no 1_455
C50 H39A 3.3766 no 2_656
C50 H44 2.8559 no 2_566
C51 H23C 3.0936 no 2_566
C51 H31B 3.5698 no 2_656
C51 H39A 3.4024 no 2_656
C51 H44 3.2927 no 2_566
C52 H23C 3.0043 no 2_566
C52 H31B 3.1706 no 2_656
C52 H31C 3.4355 no 2_656
C52 H38C 3.0419 no 1_554
C52 H39A 3.2465 no 2_656
C52 H47C 3.3631 no 2_566
C53 H21A 3.3055 no 2_656
C53 H38C 3.1898 no 1_554
C53 H39A 3.0319 no 2_656
C53 H47C 3.1070 no 2_566
C54 H20B 2.9356 no 2_656
C54 H21A 3.3338 no 2_656
C55 H64 3.1623 no .
C56 H64 3.2033 no .
C61 H1 3.3908 no .
C63 H56 3.4570 no .
C64 H56 3.4386 no .
C66 H1 3.4252 no .
C68 H25 2.6918 no .
C69 H45 3.0976 no .
B1 H28 3.4321 no 2_657
H56 C63 3.4570 no .
H56 C64 3.4386 no .
H56 H63 2.8935 no .
H56 H64 2.8083 no .
H63 H56 2.8935 no .
H64 Cl1 2.5852 no .
H64 C55 3.1623 no .
H64 C56 3.2033 no .
H64 H56 2.8083 no .
H66 O1 3.5299 no .
H66 H1 2.9812 no .
H67 F4 3.0542 no .
H67 N3 3.2301 no .
H67 C10 3.4044 no .
H67 C13 3.3772 no .
H67 H45 3.5742 no .
H68A C25 3.1900 no .
H68A H25 2.3627 no .
H68B C3 3.3585 no .
H68B C10 3.0558 no .
H68B C11 3.0678 no .
H68B C22 3.4277 no .
H68B C25 2.9917 no .
H68B C39 3.2873 no .
H68B H22 3.3718 no .
H68B H25 2.5548 no .
H68B H39B 3.0899 no .
H68B H39C 3.1588 no .
H68C N1 3.0478 no .
H68C C1 3.4380 no .
H68C C2 3.2889 no .
H68C C3 2.7716 no .
H68C C4 2.5819 no .
H68C C5 2.9469 no .
H68C C11 3.5349 no .
H68C C22 3.5472 no .
H68C C24 3.4209 no .
H68C C25 3.2368 no .
H68C H25 2.7101 no .
H69A N1 3.3940 no .
H69A C1 2.9236 no .
H69A C2 2.8916 no .
H69A C3 3.3668 no .
H69A C12 3.2268 no .
H69A C13 3.5868 no .
H69A C19 3.4379 no .
H69A C23 3.4187 no .
H69A C45 3.2941 no .
H69A H19 3.5929 no .
H69A H23B 3.5686 no .
H69A H23C 3.1324 no .
H69A H45 2.7257 no .
H69B C45 3.4737 no .
H69B H45 2.6273 no .
H69C Cl2 3.1186 no .
H69C F2 3.3214 no .
H69C N1 3.5815 no .
H69C H23C 3.4553 no .
H19 H69A 3.5929 no .
H20A C7 3.5925 no 2_657
H20A C29 3.2715 no 2_657
H20A C32 3.5414 no 1_455
H20A C34 3.0476 no 2_657
H20A C35 3.5439 no 2_657
H20A H29 3.0213 no 2_657
H20A H32A 3.2798 no 1_455
H20A H32C 2.9159 no 1_455
H20A H34 2.8615 no 2_657
H20B C34 3.4978 no 2_657
H20B C35 3.5017 no 2_657
H20B C54 2.9356 no 2_656
H20B H32C 3.3835 no 1_455
H20B H54A 3.3472 no 2_656
H20B H54B 2.7643 no 2_656
H20B H54C 2.3221 no 2_656
H20B H54D 2.2258 no 2_656
H20B H54E 2.9183 no 2_656
H20B H54F 3.2811 no 2_656
H21A C6 3.5597 no 2_657
H21A C7 3.2924 no 2_657
H21A C8 3.3873 no 2_657
H21A C53 3.3055 no 2_656
H21A C54 3.3338 no 2_656
H21A H53 2.5164 no 2_656
H21A H54B 2.9059 no 2_656
H21A H54C 2.9345 no 2_656
H21A H54D 2.3575 no 2_656
H21B N2 3.4966 no 2_657
H21B C5 2.9498 no 2_657
H21B C6 2.8008 no 2_657
H21B C7 2.9151 no 2_657
H21B C24 3.2142 no 2_657
H21B C29 2.9229 no 2_657
H21B C34 3.3122 no 2_657
H21B H29 2.3290 no 2_657
H21B H34 3.3882 no 2_657
H22 H68B 3.3718 no .
H23A C33 3.4869 no 2_657
H23A C38 3.1481 no 2_567
H23A H28 2.8836 no 2_657
H23A H33A 2.5293 no 2_657
H23A H38A 3.0623 no 2_567
H23A H38B 2.9348 no 2_567
H23A H38C 2.9123 no 2_567
H23B H69A 3.5686 no .
H23B H32A 3.5194 no 1_455
H23C C51 3.0936 no 2_566
H23C C52 3.0043 no 2_566
H23C H69A 3.1324 no .
H23C H69C 3.4553 no .
H23C H38C 3.1843 no 2_567
H23C H51 2.9185 no 2_566
H23C H52 2.7598 no 2_566
H25 C37 3.3048 no 2_667
H25 C68 2.6918 no .
H25 H68A 2.3627 no .
H25 H68B 2.5548 no .
H25 H68C 2.7101 no .
H25 H36 3.2629 no 2_667
H25 H37 2.6780 no 2_667
H25 H47A 3.4900 no 1_655
H25 H47B 3.0883 no 1_655
H25 H48B 3.3641 no 1_655
H26 C47 3.1752 no 1_655
H26 C48 3.2714 no 1_655
H26 H33B 3.3228 no 2_757
H26 H47A 2.4416 no 1_655
H26 H47B 3.1798 no 1_655
H26 H48B 3.2930 no 1_655
H26 H48C 2.5539 no 1_655
H28 F1 2.6746 no 2_657
H28 N1 3.1409 no 2_657
H28 C1 3.1671 no 2_657
H28 C23 3.4752 no 2_657
H28 B1 3.4321 no 2_657
H28 H23A 2.8836 no 2_657
H29 N1 3.3029 no 2_657
H29 C1 3.5144 no 2_657
H29 C2 3.3090 no 2_657
H29 C3 2.9388 no 2_657
H29 C4 2.9415 no 2_657
H29 C5 3.5466 no 2_657
H29 C20 3.4896 no 2_657
H29 C21 3.0911 no 2_657
H29 C22 3.5079 no 2_657
H29 H20A 3.0213 no 2_657
H29 H21B 2.3290 no 2_657
H29 H29 3.0912 no 2_657
H31A F2 2.9301 no 1_645
H31A H35 2.7296 no 2_757
H31A H38A 3.1831 no 1_645
H31A H51 3.4767 no 2_656
H31A H52 3.0593 no 2_656
H31B C51 3.5698 no 2_656
H31B C52 3.1706 no 2_656
H31B H51 3.5332 no 2_656
H31B H52 2.8371 no 2_656
H31C F1 2.7241 no 2_657
H31C F2 3.4497 no 1_645
H31C C52 3.4355 no 2_656
H31C H38A 3.1637 no 1_645
H31C H52 2.7104 no 2_656
H32A C33 3.4601 no 2_757
H32A H20A 3.2798 no 1_655
H32A H23B 3.5194 no 1_655
H32A H33A 3.3188 no 2_757
H32A H33B 2.7274 no 2_757
H32A H47A 3.3259 no 1_655
H32B C42 3.5371 no 1_655
H32B H42 3.0472 no 1_655
H32B H47A 3.3594 no 1_655
H32B H48C 2.7064 no 1_655
H32C C20 3.5614 no 1_655
H32C C35 3.3487 no 2_757
H32C H20A 2.9159 no 1_655
H32C H20B 3.3835 no 1_655
H32C H34 3.3018 no 2_757
H32C H35 2.7209 no 2_757
H33A F1 3.3762 no 2_657
H33A C23 3.4312 no 2_657
H33A C38 3.2061 no 1_645
H33A H23A 2.5293 no 2_657
H33A H32A 3.3188 no 2_757
H33A H33B 3.5481 no 2_757
H33A H38A 2.7234 no 1_645
H33A H38B 2.8232 no 1_645
H33B C26 3.2601 no 2_757
H33B C27 3.1417 no 2_757
H33B C30 3.3729 no 2_757
H33B C32 3.4616 no 2_757
H33B C33 3.0879 no 2_757
H33B H26 3.3228 no 2_757
H33B H32A 2.7274 no 2_757
H33B H33A 3.5481 no 2_757
H33B H33B 2.2343 no 2_757
H33B H34 3.2697 no 2_757
H33C C34 3.0996 no 2_757
H33C C35 3.0780 no 2_757
H33C C38 3.1558 no 1_645
H33C H34 2.5314 no 2_757
H33C H35 2.4654 no 2_757
H33C H38A 2.7305 no 1_645
H33C H38B 2.7502 no 1_645
H34 C33 3.3188 no 2_757
H34 H20A 2.8615 no 2_657
H34 H21B 3.3882 no 2_657
H34 H32C 3.3018 no 2_757
H34 H33B 3.2697 no 2_757
H34 H33C 2.5314 no 2_757
H35 F2 3.4075 no 2_667
H35 C9 3.5229 no 2_667
H35 C31 3.5744 no 2_757
H35 C32 3.5702 no 2_757
H35 C33 3.3744 no 2_757
H35 H31A 2.7296 no 2_757
H35 H32C 2.7209 no 2_757
H35 H33C 2.4654 no 2_757
H35 H38A 3.4101 no 2_667
H36 C6 3.5611 no 2_667
H36 H25 3.2629 no 2_667
H36 H54B 3.4835 no 1_556
H36 H54F 3.4586 no 1_556
H37 C25 3.4509 no 2_667
H37 C47 3.3768 no 2_567
H37 H25 2.6780 no 2_667
H37 H47A 3.5053 no 2_567
H37 H47B 2.5976 no 2_567
H37 H47C 3.5919 no 2_567
H37 H54B 3.3247 no 1_556
H38A F1 3.2072 no 2_567
H38A C31 3.5507 no 1_465
H38A C33 3.1558 no 1_465
H38A H23A 3.0623 no 2_567
H38A H31A 3.1831 no 1_465
H38A H31C 3.1637 no 1_465
H38A H33A 2.7234 no 1_465
H38A H33C 2.7305 no 1_465
H38A H35 3.4101 no 2_667
H38B C33 3.2075 no 1_465
H38B H23A 2.9348 no 2_567
H38B H33A 2.8232 no 1_465
H38B H33C 2.7502 no 1_465
H38B H47A 3.3275 no 2_567
H38B H47B 3.4940 no 2_567
H38B H47C 3.5273 no 2_567
H38C C23 3.4823 no 2_567
H38C C52 3.0419 no 1_556
H38C C53 3.1898 no 1_556
H38C H23A 2.9123 no 2_567
H38C H23C 3.1843 no 2_567
H38C H52 2.4686 no 1_556
H38C H53 2.7850 no 1_556
H39A C16 3.1514 no 2_656
H39A C17 2.9564 no 2_656
H39A C50 3.3766 no 2_656
H39A C51 3.4024 no 2_656
H39A C52 3.2465 no 2_656
H39A C53 3.0319 no 2_656
H39A H53 3.4713 no 2_656
H39B C48 3.4799 no 1_655
H39B H68B 3.0899 no .
H39B H48A 3.5797 no 1_655
H39B H48B 3.3768 no 1_655
H39B H48C 2.9458 no 1_655
H39C C48 2.8081 no 1_655
H39C H68B 3.1588 no .
H39C H48A 2.5024 no 1_655
H39C H48B 2.8071 no 1_655
H39C H48C 2.6423 no 1_655
H41 F3 3.4089 no 2_656
H41 H54C 3.5661 no 2_656
H41 H54E 3.2123 no 2_656
H42 H32B 3.0472 no 1_455
H44 C16 3.0914 no 2_566
H44 C45 3.5253 no 2_566
H44 C50 2.8559 no 2_566
H44 C51 3.2927 no 2_566
H44 H45 3.2158 no 2_566
H44 H50 2.9875 no 2_566
H45 C44 3.3945 no 2_566
H45 C69 3.0976 no .
H45 H67 3.5742 no .
H45 H69A 2.7257 no .
H45 H69B 2.6273 no .
H45 H44 3.2158 no 2_566
H45 H49A 3.1939 no 2_566
H45 H49C 3.2785 no 2_566
H45 H50 3.4932 no 2_566
H47A C26 3.3163 no 1_455
H47A H25 3.4900 no 1_455
H47A H26 2.4416 no 1_455
H47A H32A 3.3259 no 1_455
H47A H32B 3.3594 no 1_455
H47A H37 3.5053 no 2_567
H47A H38B 3.3275 no 2_567
H47B C37 3.4724 no 2_567
H47B H25 3.0883 no 1_455
H47B H26 3.1798 no 1_455
H47B H37 2.5976 no 2_567
H47B H38B 3.4940 no 2_567
H47B H54F 3.5583 no 2_566
H47C C16 3.5843 no 2_566
H47C C17 3.2120 no 2_566
H47C C52 3.3631 no 2_566
H47C C53 3.1070 no 2_566
H47C H37 3.5919 no 2_567
H47C H38B 3.5273 no 2_567
H47C H53 3.4014 no 2_566
H48A F4 3.3512 no 1_455
H48A C39 3.4165 no 1_455
H48A H39B 3.5797 no 1_455
H48A H39C 2.5024 no 1_455
H48B C39 3.4790 no 1_455
H48B H25 3.3641 no 1_455
H48B H26 3.2930 no 1_455
H48B H39B 3.3768 no 1_455
H48B H39C 2.8071 no 1_455
H48C C26 3.2414 no 1_455
H48C C39 3.2369 no 1_455
H48C H26 2.5539 no 1_455
H48C H32B 2.7064 no 1_455
H48C H39B 2.9458 no 1_455
H48C H39C 2.6423 no 1_455
H49A F4 3.4645 no 2_566
H49A N4 2.9326 no 2_566
H49A C14 3.3753 no 2_566
H49A C15 2.7365 no 2_566
H49A C16 2.8529 no 2_566
H49A C17 3.0873 no 2_566
H49A C18 3.1265 no 2_566
H49A H45 3.1939 no 2_566
H49B F4 2.8695 no 2_566
H49B N4 3.3739 no 2_566
H49B C18 3.4134 no 2_566
H49B H54A 3.5474 no 2_566
H49B H54F 3.2426 no 2_566
H49C F4 3.5458 no 2_566
H49C H45 3.2785 no 2_566
H50 H44 2.9875 no 2_566
H50 H45 3.4932 no 2_566
H51 F2 3.4906 no 2_566
H51 H23C 2.9185 no 2_566
H51 H31A 3.4767 no 2_656
H51 H31B 3.5332 no 2_656
H52 F2 3.1651 no 2_566
H52 C31 3.0384 no 2_656
H52 C38 3.4475 no 1_554
H52 H23C 2.7598 no 2_566
H52 H31A 3.0593 no 2_656
H52 H31B 2.8371 no 2_656
H52 H31C 2.7104 no 2_656
H52 H38C 2.4686 no 1_554
H53 C8 3.5926 no 1_554
H53 C9 3.4743 no 1_554
H53 C21 3.4852 no 2_656
H53 C38 3.4403 no 1_554
H53 H21A 2.5164 no 2_656
H53 H38C 2.7850 no 1_554
H53 H39A 3.4713 no 2_656
H53 H47C 3.4014 no 2_566
H54A H20B 3.3472 no 2_656
H54A H49B 3.5474 no 2_566
H54B C20 3.5836 no 2_656
H54B C36 3.3785 no 1_554
H54B C37 3.2805 no 1_554
H54B H20B 2.7643 no 2_656
H54B H21A 2.9059 no 2_656
H54B H36 3.4835 no 1_554
H54B H37 3.3247 no 1_554
H54C N3 3.1882 no 2_656
H54C C10 3.3728 no 2_656
H54C C11 3.2022 no 2_656
H54C C12 2.8724 no 2_656
H54C C13 2.8880 no 2_656
H54C C14 3.5340 no 2_656
H54C C19 3.4538 no 2_656
H54C C20 3.0520 no 2_656
H54C C21 3.4056 no 2_656
H54C H20B 2.3221 no 2_656
H54C H21A 2.9345 no 2_656
H54C H41 3.5661 no 2_656
H1 Cl2 2.7579 no .
H1 C61 3.3908 no .
H1 C66 3.4252 no .
H1 H66 2.9812 no .
H54D C11 3.3581 no 2_656
H54D C12 3.3122 no 2_656
H54D C13 3.5980 no 2_656
H54D C20 2.9501 no 2_656
H54D C21 3.0235 no 2_656
H54D H20B 2.2258 no 2_656
H54D H21A 2.3575 no 2_656
H54E C12 3.5142 no 2_656
H54E C13 3.2555 no 2_656
H54E C14 3.5506 no 2_656
H54E H20B 2.9183 no 2_656
H54E H41 3.2123 no 2_656
H54F H20B 3.2811 no 2_656
H54F H36 3.4586 no 1_554
H54F H47B 3.5583 no 2_566
H54F H49B 3.2426 no 2_566

loop_
_geom_torsion_atom_site_label_1
_geom_torsion_atom_site_label_2
_geom_torsion_atom_site_label_3
_geom_torsion_atom_site_label_4
_geom_torsion
C60 C55 C56 C57 3.6(6)
Cl1 C55 C56 C57 -175.4(3)
C55 C56 C57 C58 -6.9(7)
C56 C57 C58 C59 6.5(9)
C57 C58 C59 C60 -2.0(10)
C56 C55 C60 C59 0.8(6)
Cl1 C55 C60 C59 179.8(3)
C58 C59 C60 C55 -1.6(8)
C66 C61 C62 C63 4.2(7)
Cl2 C61 C62 C63 179.0(5)
C61 C62 C63 C64 -9.2(9)
C62 C63 C64 C65 12.5(14)
C63 C64 C65 C66 -11.5(18)
C64 C65 C66 C61 6.8(15)
C62 C61 C66 C65 -3.0(10)
Cl2 C61 C66 C65 -178.0(8)
C4 N1 C1 C2 0.23(19)
B1 N1 C1 C2 -179.43(15)
C4 N1 C1 C23 -179.01(16)
B1 N1 C1 C23 1.3(3)
N1 C1 C2 C3 0.14(19)
C23 C1 C2 C3 179.33(17)
N1 C1 C2 C19 177.79(17)
C23 C1 C2 C19 -3.0(3)
C1 C2 C3 C4 -0.45(19)
C19 C2 C3 C4 -178.61(14)
C1 C2 C3 C22 176.59(14)
C19 C2 C3 C22 -1.6(2)
C1 N1 C4 C3 -0.51(18)
B1 N1 C4 C3 179.15(15)
C1 N1 C4 C5 176.48(15)
B1 N1 C4 C5 -3.9(2)
C2 C3 C4 N1 0.59(18)
C22 C3 C4 N1 -175.26(18)
C2 C3 C4 C5 -175.95(17)
C22 C3 C4 C5 8.2(3)
N1 C4 C5 C6 3.0(2)
C3 C4 C5 C6 179.16(17)
N1 C4 C5 C24 -176.39(14)
C3 C4 C5 C24 -0.2(3)
C4 C5 C6 N2 2.2(2)
C24 C5 C6 N2 -178.38(14)
C4 C5 C6 C7 176.75(17)
C24 C5 C6 C7 -3.9(3)
C9 N2 C6 C5 174.56(15)
B1 N2 C6 C5 -7.0(2)
C9 N2 C6 C7 -1.18(19)
B1 N2 C6 C7 177.24(15)
C5 C6 C7 C34 6.4(3)
N2 C6 C7 C34 -178.56(19)
C5 C6 C7 C8 -173.95(18)
N2 C6 C7 C8 1.07(19)
C34 C7 C8 C37 -0.4(3)
C6 C7 C8 C37 179.90(17)
C34 C7 C8 C9 179.09(16)
C6 C7 C8 C9 -0.61(19)
C6 N2 C9 C8 0.8(2)
B1 N2 C9 C8 -177.63(16)
C6 N2 C9 C38 -178.63(17)
B1 N2 C9 C38 2.9(3)
C37 C8 C9 N2 179.32(19)
C7 C8 C9 N2 -0.1(2)
C37 C8 C9 C38 -1.3(3)
C7 C8 C9 C38 179.30(18)
C13 N3 C10 C11 0.10(18)
B2 N3 C10 C11 173.09(14)
C13 N3 C10 C39 179.66(14)
B2 N3 C10 C39 -7.4(2)
N3 C10 C11 C12 1.16(19)
C39 C10 C11 C12 -178.37(16)
N3 C10 C11 C22 176.25(17)
C39 C10 C11 C22 -3.3(3)
C10 C11 C12 C13 -1.94(19)
C22 C11 C12 C13 -178.11(14)
C10 C11 C12 C19 174.32(14)
C22 C11 C12 C19 -1.9(2)
C10 N3 C13 C12 -1.29(18)
B2 N3 C13 C12 -174.38(14)
C10 N3 C13 C14 176.97(15)
B2 N3 C13 C14 3.9(2)
C11 C12 C13 N3 1.97(18)
C19 C12 C13 N3 -172.87(19)
C11 C12 C13 C14 -176.04(17)
C19 C12 C13 C14 9.1(4)
N3 C13 C14 C15 4.4(2)
C12 C13 C14 C15 -177.85(17)
N3 C13 C14 C40 -171.49(14)
C12 C13 C14 C40 6.3(3)
C13 C14 C15 N4 -3.3(2)
C40 C14 C15 N4 172.41(14)
C13 C14 C15 C16 175.31(17)
C40 C14 C15 C16 -9.0(3)
C18 N4 C15 C14 179.53(15)
B2 N4 C15 C14 -5.8(2)
C18 N4 C15 C16 0.59(17)
B2 N4 C15 C16 175.26(14)
C14 C15 C16 C50 0.6(3)
N4 C15 C16 C50 179.34(18)
C14 C15 C16 C17 -179.21(17)
N4 C15 C16 C17 -0.45(17)
C50 C16 C17 C53 0.6(2)
C15 C16 C17 C53 -179.54(15)
C50 C16 C17 C18 -179.66(15)
C15 C16 C17 C18 0.16(18)
C15 N4 C18 C17 -0.50(18)
B2 N4 C18 C17 -175.12(14)
C15 N4 C18 C54 179.12(15)
B2 N4 C18 C54 4.5(3)
C53 C17 C18 N4 179.86(17)
C16 C17 C18 N4 0.20(19)
C53 C17 C18 C54 0.3(3)
C16 C17 C18 C54 -179.40(16)
C1 C2 C19 C12 131.3(2)
C3 C2 C19 C12 -51.21(19)
C1 C2 C19 C20 -117.8(2)
C3 C2 C19 C20 59.69(18)
C11 C12 C19 C2 52.90(19)
C13 C12 C19 C2 -132.5(2)
C11 C12 C19 C20 -56.63(19)
C13 C12 C19 C20 118.0(2)
C2 C19 C20 C21 -56.20(17)
C12 C19 C20 C21 54.64(18)
C19 C20 C21 C22 0.72(19)
C12 C11 C22 C3 -51.09(19)
C10 C11 C22 C3 134.1(2)
C12 C11 C22 C21 59.07(18)
C10 C11 C22 C21 -115.8(2)
C2 C3 C22 C11 52.66(18)
C4 C3 C22 C11 -131.7(2)
C2 C3 C22 C21 -57.04(17)
C4 C3 C22 C21 118.6(2)
C20 C21 C22 C11 -55.70(17)
C20 C21 C22 C3 55.17(17)
C6 C5 C24 C25 -83.0(2)
C4 C5 C24 C25 96.4(2)
C6 C5 C24 C29 100.7(2)
C4 C5 C24 C29 -79.9(2)
C29 C24 C25 C26 0.5(3)
C5 C24 C25 C26 -175.93(16)
C24 C25 C26 C27 0.3(3)
C25 C26 C27 C28 -0.6(3)
C25 C26 C27 C30 175.73(16)
C26 C27 C28 C29 0.1(2)
C30 C27 C28 C29 -176.33(16)
C27 C28 C29 C24 0.7(3)
C25 C24 C29 C28 -1.0(3)
C5 C24 C29 C28 175.43(16)
C26 C27 C30 C31 -111.90(19)
C28 C27 C30 C31 64.3(2)
C26 C27 C30 C32 8.8(2)
C28 C27 C30 C32 -175.04(16)
C26 C27 C30 C33 129.62(18)
C28 C27 C30 C33 -54.2(2)
C8 C7 C34 C35 -0.3(3)
C6 C7 C34 C35 179.28(19)
C7 C34 C35 C36 0.8(3)
C34 C35 C36 C37 -0.7(3)
C35 C36 C37 C8 0.0(3)
C7 C8 C37 C36 0.6(3)
C9 C8 C37 C36 -178.8(2)
C15 C14 C40 C41 90.6(2)
C13 C14 C40 C41 -93.5(2)
C15 C14 C40 C45 -90.7(2)
C13 C14 C40 C45 85.2(2)
C45 C40 C41 C42 0.9(3)
C14 C40 C41 C42 179.63(18)
C40 C41 C42 C43 -0.6(3)
C41 C42 C43 C44 -0.1(3)
C41 C42 C43 C46 179.40(19)
C42 C43 C44 C45 0.5(3)
C46 C43 C44 C45 -179.03(18)
C43 C44 C45 C40 -0.2(3)
C41 C40 C45 C44 -0.5(3)
C14 C40 C45 C44 -179.28(17)
C42 C43 C46 C47 116.0(2)
C44 C43 C46 C47 -64.5(2)
C42 C43 C46 C48 -5.1(3)
C44 C43 C46 C48 174.43(17)
C42 C43 C46 C49 -124.6(2)
C44 C43 C46 C49 54.9(2)
C17 C16 C50 C51 -0.5(2)
C15 C16 C50 C51 179.70(18)
C16 C50 C51 C52 0.1(3)
C50 C51 C52 C53 0.3(3)
C51 C52 C53 C17 -0.2(3)
C16 C17 C53 C52 -0.3(3)
C18 C17 C53 C52 -179.89(17)
C1 N1 B1 F1 60.0(2)
C4 N1 B1 F1 -119.7(2)
C1 N1 B1 F2 -61.9(2)
C4 N1 B1 F2 118.5(2)
C1 N1 B1 N2 179.33(15)
C4 N1 B1 N2 -0.3(2)
C9 N2 B1 F1 -56.1(2)
C6 N2 B1 F1 125.72(17)
C9 N2 B1 F2 63.8(2)
C6 N2 B1 F2 -114.40(18)
C9 N2 B1 N1 -176.11(16)
C6 N2 B1 N1 5.7(2)
C10 N3 B2 F3 57.2(2)
C13 N3 B2 F3 -130.84(16)
C10 N3 B2 F4 -64.6(2)
C13 N3 B2 F4 107.28(17)
C10 N3 B2 N4 177.26(14)
C13 N3 B2 N4 -10.8(2)
C18 N4 B2 F3 -53.2(2)
C15 N4 B2 F3 132.92(15)
C18 N4 B2 F4 66.2(2)
C15 N4 B2 F4 -107.61(16)
C18 N4 B2 N3 -174.30(14)
C15 N4 B2 N3 11.8(2)
